data_1576884
loop_
_publ_author_name
'Wang, Xiuzhen'
'Chen, Yi-An'
'Yi, Xiaofeng'
'Chen, Shumei'
'Zhang, Jian'

_publ_section_title
;
 Record-large indium-oxo clusters: synthesis, hierarchical assembly, and
 efficient optical limiting.
;
_journal_issue 18
_journal_name_full 'Chemical science'
_journal_page_first 9256
_journal_page_last 9263
_journal_paper_doi 10.1039/d6sc00913a
_journal_volume 17
_journal_year 2026
_chemical_formula_moiety 'C84.95 H115.9 F6 In15 N7 O45, C7 H5 F O2, 1.05(H2 O), 3[CH4O], 5[CH4O]'
_chemical_formula_sum 'C99.95 H155 F7 In15 N7 O56.05'
_chemical_formula_weight 4206.80
_space_group_crystal_system triclinic
_space_group_IT_number 2
_space_group_name_Hall '-P 1'
_space_group_name_H-M_alt 'P -1'
_atom_sites_solution_hydrogens mixed
_atom_sites_solution_primary dual
_audit_block_doi 10.5517/ccdc.csd.cc2pw2vj
_audit_creation_date 2026-03-03
_audit_creation_method
;
Olex2 1.5
(compiled 2025.07.13 svn.rb7424aed for OlexSys, GUI svn.r7314)
;
_audit_update_record
;
2026-03-05 deposited with the CCDC.	2026-03-16 downloaded from the CCDC.
;
_cell_angle_alpha 105.2860(10)
_cell_angle_beta 96.3120(10)
_cell_angle_gamma 103.5060(10)
_cell_formula_units_Z 2
_cell_length_a 15.3911(2)
_cell_length_b 17.1544(2)
_cell_length_c 26.9239(3)
_cell_measurement_reflns_used 76001
_cell_measurement_temperature 100.00(11)
_cell_measurement_theta_max 30.9190
_cell_measurement_theta_min 1.8050
_cell_volume 6555.04(15)
_computing_cell_refinement 'CrysAlisPro 1.171.43.101a (Rigaku OD, 2023)'
_computing_data_collection 'CrysAlisPro 1.171.43.101a (Rigaku OD, 2023)'
_computing_data_reduction 'CrysAlisPro 1.171.43.101a (Rigaku OD, 2023)'
_computing_molecular_graphics 'Olex2 1.5 (Dolomanov et al., 2009)'
_computing_publication_material 'Olex2 1.5 (Dolomanov et al., 2009)'
_computing_structure_refinement 'SHELXL 2018/3 (Sheldrick, 2015)'
_computing_structure_solution 'SHELXT 2018/2 (Sheldrick, 2018)'
_diffrn_ambient_environment N~2~
_diffrn_ambient_temperature 100.00(11)
_diffrn_detector 'Hybrid Pixel Array Detector'
_diffrn_detector_area_resol_mean 10.0000
_diffrn_detector_type HyPix
_diffrn_measured_fraction_theta_full 0.999
_diffrn_measured_fraction_theta_max 0.825
_diffrn_measurement_details
;
List of Runs (angles in degrees, time in seconds):

  # Type    Start    End  Width  t~exp~   \w     \q     \k     \f   Frames
#--------------------------------------------------------------------------
  1  \w    -79.00  62.00   0.50    2.21    --   -5.79   0.00 120.00  282
  2  \w    -79.00  62.00   0.50    2.21    --   -5.79   0.00 120.00  282
  3  \w    -20.00  68.00   0.50    2.21    --   -5.79  38.00 -30.00  176
  4  \w     -9.00  40.00   0.50    2.21    --    6.02 -99.00 -30.00   98
  5  \w    -79.00   9.00   0.50    2.21    --   -5.79 -38.00  30.00  176
  6  \w    -79.00  10.00   0.50    2.21    --   -5.79 -57.00 150.00  178
  7  \w    -18.00  28.00   0.50    2.21    --   -5.79 -99.00 120.00   92
;
_diffrn_measurement_device 'four-circle diffractometer'
_diffrn_measurement_device_type 'XtaLAB Synergy R, HyPix'
_diffrn_measurement_method '\w scans'
_diffrn_orient_matrix_type 'CrysAlisPro convention (1999,Acta A55,543-557)'
_diffrn_orient_matrix_UB_11 -0.0395612000
_diffrn_orient_matrix_UB_12 -0.0344128000
_diffrn_orient_matrix_UB_13 -0.0069258000
_diffrn_orient_matrix_UB_21 0.0076335000
_diffrn_orient_matrix_UB_22 -0.0114437000
_diffrn_orient_matrix_UB_23 -0.0261215000
_diffrn_orient_matrix_UB_31 0.0264711000
_diffrn_orient_matrix_UB_32 -0.0259053000
_diffrn_orient_matrix_UB_33 0.0064330000
_diffrn_radiation_monochromator mirror
_diffrn_radiation_probe x-ray
_diffrn_radiation_type 'Mo K\a'
_diffrn_radiation_wavelength 0.71073
_diffrn_reflns_av_R_equivalents 0.0392
_diffrn_reflns_av_unetI/netI 0.0375
_diffrn_reflns_Laue_measured_fraction_full 0.999
_diffrn_reflns_Laue_measured_fraction_max 0.825
_diffrn_reflns_limit_h_max 21
_diffrn_reflns_limit_h_min -21
_diffrn_reflns_limit_k_max 22
_diffrn_reflns_limit_k_min -23
_diffrn_reflns_limit_l_max 38
_diffrn_reflns_limit_l_min -36
_diffrn_reflns_number 147095
_diffrn_reflns_point_group_measured_fraction_full 0.999
_diffrn_reflns_point_group_measured_fraction_max 0.825
_diffrn_reflns_theta_full 25.242
_diffrn_reflns_theta_max 30.802
_diffrn_reflns_theta_min 1.698
_diffrn_source 'micro-focus sealed X-ray tube'
_diffrn_source_type 'Mova (Mo) X-ray Source'
_exptl_absorpt_coefficient_mu 2.685
_exptl_absorpt_correction_T_max 1.00000
_exptl_absorpt_correction_T_min 0.94425
_exptl_absorpt_correction_type multi-scan
_exptl_absorpt_process_details
;
CrysAlisPro 1.171.43.101a (Rigaku Oxford Diffraction, 2023)
Empirical absorption correction using spherical harmonics,
implemented in SCALE3 ABSPACK scaling algorithm.
;
_exptl_crystal_colour colourless
_exptl_crystal_colour_primary colourless
_exptl_crystal_density_diffrn 2.131
_exptl_crystal_description block
_exptl_crystal_F_000 4100
_exptl_crystal_size_max 0.0165
_exptl_crystal_size_mid 0.01554
_exptl_crystal_size_min 0.0143
_refine_diff_density_max 1.845
_refine_diff_density_min -1.610
_refine_diff_density_rms 0.142
_refine_ls_extinction_method none
_refine_ls_goodness_of_fit_ref 1.011
_refine_ls_hydrogen_treatment constr
_refine_ls_matrix_type full
_refine_ls_number_parameters 1848
_refine_ls_number_reflns 33896
_refine_ls_number_restraints 1374
_refine_ls_restrained_S_all 1.010
_refine_ls_R_factor_all 0.0557
_refine_ls_R_factor_gt 0.0368
_refine_ls_shift/su_max 0.001
_refine_ls_shift/su_mean 0.000
_refine_ls_structure_factor_coef Fsqd
_refine_ls_weighting_details 'w=1/[\s^2^(Fo^2^)+(0.0298P)^2^+26.8738P] where P=(Fo^2^+2Fc^2^)/3'
_refine_ls_weighting_scheme calc
_refine_ls_wR_factor_gt 0.0799
_refine_ls_wR_factor_ref 0.0886
_reflns_Friedel_coverage 0.000
_reflns_number_gt 25892
_reflns_number_total 33896
_reflns_threshold_expression 'I > 2\s(I)'
_cod_data_source_file d6sc00913a2.cif
_cod_data_source_block InOC-39_auto
_cod_depositor_comments 'Adding full bibliography for 1576882--1576886.cif.'
_cod_original_cell_volume 6555.04(14)
_cod_database_code 1576884
_shelx_shelxl_version_number 2018/3
_chemical_oxdiff_formula 'C H O N F In'
_shelx_space_group_comment
;
The symmetry employed for this shelxl refinement is uniquely defined
by the following loop, which should always be used as a source of
symmetry information in preference to the above space-group names.
They are only intended as comments.
;
_cell_oxdiff_angle_alpha 105.2857(9)
_cell_oxdiff_angle_beta 96.3120(8)
_cell_oxdiff_angle_gamma 103.5060(9)
_cell_oxdiff_length_a 15.39109(15)
_cell_oxdiff_length_b 17.15439(18)
_cell_oxdiff_length_c 26.9239(3)
_cell_oxdiff_measurement_reflns_used 76001
_cell_oxdiff_volume 6555.04(11)
_shelx_estimated_absorpt_t_max 0.963
_shelx_estimated_absorpt_t_min 0.957
_olex2_refinement_description
;
1. Restrained distances
 O35-C67A = O47B-C67B = O35-C67A
 1.2 with sigma of 0.02
 O44A-C24A = O38A-C16A
 1.25 with sigma of 0.02
 O31A-C16A = O45A-C24A = O47A-C67A = O35A-C67B
 1.3 with sigma of 0.02
 O32-C73A = O23-C75A = O14-C5A
 1.35 with sigma of 0.02
 F7A-C22A = F5A-C83A
 1.38 with sigma of 0.02
 F4A-C80A = C91A-F6A
 1.4 with sigma of 0.02
 N7-C18A = N7-C74A = N7-C81A
 1.45 with sigma of 0.02
 C58A-C24A = C67A-C49A = C88A-C27 = C46A-C16A = C74A-C73A = C81A-C75A = C5A-C18A
 1.5 with sigma of 0.02
 C85A-C67A \\sim C82A-C67A
 with sigma of 0.02
 F4A-C94A \\sim F4A-C78A
 with sigma of 0.02
2. Restrained planarity
 F7A, C24A, O44A, O45A, C58A, C23A, C59A, C61A, C60A, C22A
 with sigma of 0.1
 F5A, O31A, C16A, O38A, C46A, C62A, C71A, C77A, C86A, C83A
 with sigma of 0.1
3. Uiso/Uaniso restraints and constraints
O31 \\sim O38 \\sim C16 \\sim F5 \\sim C46 \\sim C62 \\sim C71 \\sim C77 \\sim
C83 \\sim C86 \\sim O31A \\sim O38A \\sim C16A \\sim F5A \\sim C46A \\sim C62A
\\sim C71A \\sim C77A \\sim C83A \\sim C86A: within 2A with sigma of 0.005 and
sigma for terminal atoms of 0.01 within 2A
O45 \\sim O45A \\sim C24 \\sim C24A \\sim O44 \\sim O44A \\sim C58 \\sim C59
\\sim C60 \\sim C22 \\sim C61 \\sim C23 \\sim F7 \\sim C58A \\sim C23A \\sim
C59A \\sim C60A \\sim C61A \\sim C22A \\sim F7A: within 2A with sigma of 0.005
and sigma for terminal atoms of 0.01 within 2A
O35 \\sim C49A \\sim C85A \\sim C78A \\sim C80A \\sim C94A \\sim C82A \\sim
O47A \\sim C67A \\sim O35A \\sim F4B \\sim C49B \\sim C85B \\sim C78B \\sim
C80B \\sim C94B \\sim C82B \\sim O47B \\sim C67B \\sim F4A: within 2A with
sigma of 0.01 and sigma for terminal atoms of 0.02 within 2A
N7 \\sim C5 \\sim C18 \\sim C73 \\sim C74 \\sim C75 \\sim C81 \\sim C73A \\sim
C74A \\sim C81A \\sim C75A \\sim C5A \\sim C18A \\sim O14 \\sim O32 \\sim O23:
within 2A with sigma of 0.005 and sigma for terminal atoms of 0.01 within 2A
F6 \\sim C87 \\sim C88 \\sim C89 \\sim C90 \\sim C91 \\sim C1 \\sim F6A \\sim
C87A \\sim C89A \\sim C90A \\sim C91A \\sim C1A \\sim C88A \\sim C27: within 2A
with sigma of 0.01 and sigma for terminal atoms of 0.02 within 2A
4. Others
 Sof(F6A)=Sof(C87A)=Sof(H87A)=Sof(C88A)=Sof(C89A)=Sof(H89A)=Sof(C90A)=
 Sof(H90A)=Sof(C91A)=Sof(C1A)=Sof(H1A)=1-FVAR(1)
 Sof(F6)=Sof(C87)=Sof(H87)=Sof(C88)=Sof(C89)=Sof(H89)=Sof(C90)=Sof(H90)=
 Sof(C91)=Sof(C1)=Sof(H1)=FVAR(1)
 Sof(C73A)=Sof(H73E)=Sof(H73F)=Sof(C74A)=Sof(H74A)=Sof(H74B)=Sof(C81A)=
 Sof(H81C)=Sof(H81D)=Sof(C75A)=Sof(H75C)=Sof(H75D)=Sof(C5A)=Sof(H5AA)=Sof(H5AB)=
 Sof(C18A)=Sof(H18C)=Sof(H18D)=1-FVAR(2)
 Sof(C5)=Sof(H5A)=Sof(H5B)=Sof(C18)=Sof(H18A)=Sof(H18B)=Sof(C73)=Sof(H73A)=
 Sof(H73B)=Sof(C74)=Sof(H73C)=Sof(H73D)=Sof(C75)=Sof(H75A)=Sof(H75B)=Sof(C81)=
 Sof(H81A)=Sof(H81B)=FVAR(2)
 Sof(O31A)=Sof(O38A)=Sof(C16A)=Sof(F5A)=Sof(C46A)=Sof(C71A)=Sof(H71A)=
 Sof(C86A)=Sof(H86A)=Sof(C83A)=Sof(C77A)=Sof(H77A)=Sof(C62A)=Sof(H62A)=1-FVAR(3)
 Sof(O31)=Sof(O38)=Sof(C16)=Sof(F5)=Sof(C46)=Sof(C62)=Sof(H62)=Sof(C71)=
 Sof(H71)=Sof(C77)=Sof(H77)=Sof(C83)=Sof(C86)=Sof(H86)=FVAR(3)
 Sof(C24A)=Sof(O44A)=Sof(O45A)=Sof(C58A)=Sof(C59A)=Sof(H59A)=Sof(C60A)=
 Sof(H60A)=Sof(C22A)=Sof(C61A)=Sof(H61A)=Sof(C23A)=Sof(H23A)=Sof(F7A)=1-FVAR(4)
 Sof(O44)=Sof(O45)=Sof(C24)=Sof(C58)=Sof(C59)=Sof(H59)=Sof(C60)=Sof(H60)=
 Sof(C22)=Sof(C61)=Sof(H61)=Sof(C23)=Sof(H23)=Sof(F7)=FVAR(4)
 Sof(O35A)=Sof(H35C)=Sof(F4B)=Sof(C49B)=Sof(C85B)=Sof(H85B)=Sof(C78B)=
 Sof(H78B)=Sof(C80B)=Sof(C94B)=Sof(H94B)=Sof(C82B)=Sof(H82B)=Sof(O47B)=
 Sof(C67B)=1-FVAR(5)
 Sof(O35)=Sof(F4A)=Sof(C49A)=Sof(C85A)=Sof(H85A)=Sof(C78A)=Sof(H78A)=Sof(C80A)=
 Sof(C94A)=Sof(H94A)=Sof(C82A)=Sof(H82A)=Sof(O47A)=Sof(H47C)=Sof(C67A)=FVAR(5)
 Fixed Sof: H19(0.55) H21(0.5) C92(0.5) H92A(0.5) H92B(0.5) H92C(0.5)
 C57(0.45) H57A(0.45) H57B(0.45) H57C(0.45) O93(0.55) H93A(0.55) H93B(0.55)
 O95(0.5) H95A(0.5) H95B(0.5)
 Fixed X: O35(0.12251) C5A(0.562428)
5.a Riding coordinates:
 O19(H19), O21(H21), O93(H93A,H93B), O95(H95A,H95B)
5.b Ternary CH refined with riding coordinates:
 O22(H22)
5.c Secondary CH2 refined with riding coordinates:
 C5(H5A,H5B), C6(H6A,H6B), C7(H7A,H7B), C8(H8A,H8B), C9(H9A,H9B), C10(H10A,
 H10B), C11(H11A,H11B), C12(H12A,H12B), C13(H13A,H13B), C14(H14A,H14B),
 C15(H15A,H15B), C18(H18A,H18B), C19(H19A,H19B), C20(H20A,H20B), C21(H21A,H21B),
  C26(H26A,H26B), C29(H29A,H29B), C30(H30A,H30B), C31(H31A,H31B), C32(H32A,
 H32B), C33(H33A,H33B), C35(H35A,H35B), C37(H37A,H37B), C39(H39A,H39B),
 C40(H40A,H40B), C41(H41A,H41B), C42(H42A,H42B), C43(H43A,H43B), C44(H44A,H44B),
  C45(H45A,H45B), C47(H47A,H47B), C50(H50A,H50B), C52(H52A,H52B), C53(H53A,
 H53B), C55(H55A,H55B), C56(H56A,H56B), C63(H63A,H63B), C69(H69A,H69B),
 C73(H73A,H73B), C74(H73C,H73D), C75(H75A,H75B), C81(H81A,H81B), C73A(H73E,
 H73F), C74A(H74A,H74B), C81A(H81C,H81D), C75A(H75C,H75D), C5A(H5AA,H5AB),
 C18A(H18C,H18D)
5.d Aromatic/amide H refined with riding coordinates:
 O10(H10), C3(H3), C25(H25), C36(H36), C48(H48), C51(H51), C54(H54), C59(H59),
 C60(H60), C61(H61), C23(H23), C62(H62), C64(H64), C66(H66), C68(H68), C71(H71),
  C72(H72), C76(H76), C77(H77), C84(H84), C86(H86), C87(H87), C89(H89),
 C90(H90), C1(H1), C87A(H87A), C89A(H89A), C90A(H90A), C1A(H1A), C85A(H85A),
 C78A(H78A), C94A(H94A), C82A(H82A), C71A(H71A), C86A(H86A), C77A(H77A),
 C62A(H62A), C59A(H59A), C60A(H60A), C61A(H61A), C23A(H23A), C85B(H85B),
 C78B(H78B), C94B(H94B), C82B(H82B)
5.e Fitted hexagon refined as free rotating group:
 C58(C59,C60,C22,C61,C23), C87(C88,C89,C90,C91,C1), C87A(C88A,C89A,C90A,C91A,
 C1A), C49A(C85A,C78A,C80A,C94A,C82A), C46A(C71A,C86A,C83A,C77A,C62A),
 C58A(C59A,C60A,C22A,C61A,C23A), C49B(C85B,C78B,C80B,C94B,C82B)
5.f Tetrahedral OH refined with riding coordinates:
 O43(H43), O46(H46), O47A(H47C), O35A(H35C)
5.g Idealised Me refined as rotating group:
 C92(H92A,H92B,H92C), C57(H57A,H57B,H57C)
;
_smtbx_masks_special_details
;
A solvent mask was calculated and 290 electrons were 
found in a volume of 1105\%A^3^ in 2 voids per unit cell. 
This is consistent with the presence of 
3[CH4O], 5[CH4O] per Asymmetric Unit 
which account for 288 electrons 
per unit cell.
;
_smtbx_masks_void_probe_radius 1.2
_smtbx_masks_void_truncation_radius 1.2
_olex2_submission_special_instructions 'No special instructions were received'
_oxdiff_exptl_absorpt_empirical_details
;
Empirical correction (ABSPACK) includes:
- Absorption correction using spherical harmonics
- Frame scaling
;
_oxdiff_exptl_absorpt_empirical_full_max 1.111
_oxdiff_exptl_absorpt_empirical_full_min 0.924

loop_
_space_group_symop_operation_xyz
'x, y, z'
'-x, -y, -z'

loop_
_atom_site_label
_atom_site_type_symbol
_atom_site_fract_x
_atom_site_fract_y
_atom_site_fract_z
_atom_site_U_iso_or_equiv
_atom_site_adp_type
_atom_site_occupancy
_atom_site_site_symmetry_order
_atom_site_calc_flag
_atom_site_refinement_flags_posn
_atom_site_refinement_flags_adp
_atom_site_refinement_flags_occupancy
_atom_site_disorder_assembly
_atom_site_disorder_group
In1 In 0.41163(2) 0.76691(2) 0.22444(2) 0.01874(6) Uani 1 1 d . . . . .
In2 In 0.56699(2) 0.65709(2) 0.19321(2) 0.01708(6) Uani 1 1 d . . . . .
In3 In 0.53920(2) 0.46325(2) 0.24110(2) 0.01852(6) Uani 1 1 d . . . . .
In4 In 0.37972(2) 0.60474(2) 0.27509(2) 0.01850(6) Uani 1 1 d . . . . .
In5 In 0.70349(2) 0.50382(2) 0.17190(2) 0.01874(6) Uani 1 1 d . . . . .
In6 In 0.22626(2) 0.58965(2) 0.16967(2) 0.01958(6) Uani 1 1 d . . . . .
In7 In 0.50420(2) 0.34190(2) 0.11111(2) 0.02159(6) Uani 1 1 d . . . . .
In8 In 0.71972(2) 0.63952(2) 0.29234(2) 0.02121(6) Uani 1 1 d . . . . .
In9 In 0.57257(2) 0.76808(2) 0.32196(2) 0.02196(6) Uani 1 1 d . . . . .
In10 In 0.35761(2) 0.45937(2) 0.13403(2) 0.01974(6) Uani 1 1 d . . . . .
In11 In 0.20968(2) 0.75556(2) 0.26613(2) 0.02486(7) Uani 1 1 d . . . . .
In12 In 0.20814(2) 0.42176(2) 0.21578(2) 0.02572(7) Uani 1 1 d . . . . .
In13 In 0.34451(2) 0.29441(2) 0.18648(2) 0.02819(7) Uani 1 1 d . . . . .
In14 In 0.55969(2) 0.59339(2) 0.36441(2) 0.02595(7) Uani 1 1 d . . . . .
In15 In 0.37741(2) 0.42562(2) 0.31392(2) 0.02791(7) Uani 1 1 d . . . . .
O1 O 0.31071(19) 0.52053(17) 0.20101(11) 0.0206(6) Uani 1 1 d . . . . .
O2 O 0.48420(18) 0.68321(17) 0.25046(11) 0.0183(5) Uani 1 1 d . . . . .
O3 O 0.4623(2) 0.52546(18) 0.29080(11) 0.0214(6) Uani 1 1 d . . . . .
O4 O 0.61800(18) 0.56594(17) 0.21852(11) 0.0185(6) Uani 1 1 d . . . . .
O5 O 0.6006(2) 0.44865(18) 0.10488(11) 0.0230(6) Uani 1 1 d . . . . .
O6 O 0.44031(19) 0.40277(17) 0.17339(11) 0.0212(6) Uani 1 1 d . . . . .
O7 O 0.65599(19) 0.67579(18) 0.13674(11) 0.0225(6) Uani 1 1 d . . . . .
O8 O 0.67768(19) 0.74126(18) 0.25779(11) 0.0222(6) Uani 1 1 d . . . . .
O9 O 0.79517(19) 0.56794(19) 0.24474(12) 0.0244(6) Uani 1 1 d . . . . .
O10 O 0.4597(2) 0.56906(19) 0.13455(12) 0.0267(6) Uani 1 1 d . . . . .
H10 H 0.456051 0.580557 0.101860 0.032 Uiso 1 1 calc R U . . .
O11 O 0.30019(19) 0.67957(17) 0.25039(11) 0.0206(6) Uani 1 1 d . . . . .
O12 O 0.6389(2) 0.68812(18) 0.34211(11) 0.0236(6) Uani 1 1 d . . . . .
O13 O 0.4603(2) 0.68462(18) 0.35196(11) 0.0241(6) Uani 1 1 d . . . . .
O14 O 0.5171(2) 0.75578(18) 0.17511(12) 0.0230(6) Uani 1 1 d D U . . .
O15 O 0.7620(2) 0.60595(18) 0.14188(12) 0.0245(6) Uani 1 1 d . . . . .
O16 O 0.2825(2) 0.51772(19) 0.30267(12) 0.0255(6) Uani 1 1 d . . . . .
O17 O 0.1278(2) 0.48023(19) 0.17503(13) 0.0291(7) Uani 1 1 d . . . . .
O18 O 0.2582(2) 0.50315(19) 0.09927(12) 0.0269(7) Uani 1 1 d . . . . .
O19 O 0.6429(2) 0.52019(19) 0.31061(12) 0.0261(6) Uani 1 1 d . . . . .
H19 H 0.674439 0.485267 0.313847 0.039 Uiso 0.55 1 d R U P A 2
O20 O 0.2889(2) 0.35872(19) 0.24643(14) 0.0301(7) Uani 1 1 d . . . . .
O21 O 0.2522(2) 0.35071(19) 0.14170(13) 0.0294(7) Uani 1 1 d . . . . .
H21 H 0.208550 0.312140 0.118743 0.044 Uiso 0.5 1 d R U P B 2
O22 O 0.6166(2) 0.39543(17) 0.18967(11) 0.0222(6) Uani 1 1 d . . . . .
H22 H 0.645883 0.355792 0.201819 0.033 Uiso 1 1 calc R U . . .
O23 O 0.3100(2) 0.83562(19) 0.24187(14) 0.0307(7) Uani 1 1 d D U . . .
O24 O 0.3208(2) 0.68874(19) 0.15307(11) 0.0259(6) Uani 1 1 d . . . . .
O25 O 0.1311(2) 0.66336(19) 0.19584(12) 0.0247(6) Uani 1 1 d . . . . .
O26 O 0.3916(2) 0.37533(19) 0.07116(11) 0.0270(7) Uani 1 1 d . . . . .
O27 O 0.7956(2) 0.4342(2) 0.14900(12) 0.0288(7) Uani 1 1 d . . . . .
O28 O 0.4845(2) 0.4823(2) 0.37975(13) 0.0356(8) Uani 1 1 d . . . . .
O29 O 0.4668(2) 0.35661(18) 0.26535(12) 0.0261(7) Uani 1 1 d . . . . .
O30 O 0.4033(2) 0.23779(19) 0.11934(14) 0.0322(7) Uani 1 1 d . . . . .
O31 O 0.1311(10) 0.7078(9) 0.3223(7) 0.0284(14) Uani 0.685(11) 1 d . U P C 1
O32 O 0.4984(2) 0.8454(2) 0.29861(14) 0.0350(7) Uani 1 1 d D U . . .
O33 O 0.5948(2) 0.8593(2) 0.40769(12) 0.0318(7) Uani 1 1 d . . . . .
O34 O 0.8066(2) 0.6498(2) 0.37000(12) 0.0325(7) Uani 1 1 d . . . . .
O35 O 0.122510 0.824(3) 0.252(3) 0.038(4) Uani 0.146(4) 1 d D U P C 1
O36 O 0.6952(2) 0.8803(2) 0.35761(14) 0.0345(8) Uani 1 1 d . . . . .
O37 O 0.6865(3) 0.6162(2) 0.42189(12) 0.0391(8) Uani 1 1 d . . . . .
O38 O 0.2618(11) 0.8055(10) 0.3551(6) 0.0372(15) Uani 0.685(11) 1 d . U P C 1
O39 O 0.1067(2) 0.2892(2) 0.19168(16) 0.0403(9) Uani 1 1 d . . . . .
O40 O 0.6946(3) 0.2843(2) 0.22166(15) 0.0417(9) Uani 1 1 d . . . . .
N1 N 0.5113(3) 0.3067(2) 0.02019(15) 0.0291(8) Uani 1 1 d . . . . .
O41 O 0.5949(2) 0.2562(2) 0.09669(13) 0.0311(7) Uani 1 1 d . . . . .
O42 O 0.2166(2) 0.1948(2) 0.16993(18) 0.0457(10) Uani 1 1 d . . . . .
O43 O 0.8132(3) 0.4449(3) 0.06957(15) 0.0499(10) Uani 1 1 d . . . . .
H43 H 0.794023 0.408011 0.040348 0.075 Uiso 1 1 calc R U . . .
O44 O 0.3586(12) 0.3075(17) 0.3547(7) 0.0441(19) Uani 0.438(6) 1 d . U P D 1
O45 O 0.2749(13) 0.3961(10) 0.3619(6) 0.0438(18) Uani 0.438(6) 1 d . U P D 1
N2 N 0.8557(2) 0.7398(2) 0.29912(15) 0.0271(8) Uani 1 1 d . . . . .
O46 O 0.6532(3) 0.1715(2) 0.15067(16) 0.0423(9) Uani 1 1 d . . . . .
H46 H 0.669743 0.203853 0.132820 0.064 Uiso 1 1 calc R U . . .
N3 N 0.0920(3) 0.4341(2) 0.26487(17) 0.0320(9) Uani 1 1 d . . . . .
N4 N 0.1481(2) 0.6019(2) 0.09191(15) 0.0267(8) Uani 1 1 d . . . . .
F1 F 0.9456(3) 0.8618(3) 0.0305(2) 0.0790(14) Uani 1 1 d . . . . .
F2 F 0.8230(3) 0.0188(3) 0.31266(18) 0.0788(13) Uani 1 1 d . . . . .
N5 N 0.5203(3) 0.6478(3) 0.44569(15) 0.0330(9) Uani 1 1 d . . . . .
N6 N 0.3894(3) 0.1837(3) 0.2102(2) 0.0409(11) Uani 1 1 d . . . . .
N7 N 0.4656(3) 0.9006(2) 0.21035(17) 0.0327(8) Uani 1 1 d D U . . .
C2 C 0.7310(3) 0.6618(3) 0.12923(16) 0.0217(8) Uani 1 1 d . . . . .
C3 C 0.7733(3) 0.7912(3) 0.10110(19) 0.0284(9) Uani 1 1 d . . . . .
H3 H 0.725517 0.808669 0.116328 0.034 Uiso 1 1 calc R U . . .
C4 C 0.7898(3) 0.7158(3) 0.10395(16) 0.0223(8) Uani 1 1 d . . . . .
C5 C 0.5695(9) 0.8245(18) 0.1586(11) 0.0232(17) Uani 0.362(9) 1 d . U P E 1
H5A H 0.581814 0.804026 0.122797 0.028 Uiso 0.362(9) 1 calc R U P E 1
H5B H 0.627649 0.854721 0.183148 0.028 Uiso 0.362(9) 1 calc R U P E 1
C6 C 0.3785(3) 0.3650(3) 0.01708(17) 0.0312(10) Uani 1 1 d . . . . .
H6A H 0.407986 0.418218 0.010524 0.037 Uiso 1 1 calc R U . . .
H6B H 0.312792 0.349279 0.002502 0.037 Uiso 1 1 calc R U . . .
C7 C 0.5936(3) 0.4610(3) 0.05486(16) 0.0298(10) Uani 1 1 d . . . . .
H7A H 0.649467 0.502056 0.053160 0.036 Uiso 1 1 calc R U . . .
H7B H 0.541338 0.483704 0.048556 0.036 Uiso 1 1 calc R U . . .
C8 C 0.2178(3) 0.5399(3) 0.33450(19) 0.0295(10) Uani 1 1 d . . . . .
H8A H 0.202056 0.589753 0.328460 0.035 Uiso 1 1 calc R U . . .
H8B H 0.245091 0.554374 0.371941 0.035 Uiso 1 1 calc R U . . .
C9 C 0.4201(3) 0.2961(3) -0.00899(18) 0.0331(11) Uani 1 1 d . . . . .
H9A H 0.379918 0.240703 -0.010922 0.040 Uiso 1 1 calc R U . . .
H9B H 0.424748 0.297168 -0.045196 0.040 Uiso 1 1 calc R U . . .
C10 C 0.5807(3) 0.3774(3) 0.01302(18) 0.0353(11) Uani 1 1 d . . . . .
H10A H 0.562576 0.383802 -0.021797 0.042 Uiso 1 1 calc R U . . .
H10B H 0.639599 0.363330 0.013545 0.042 Uiso 1 1 calc R U . . .
C11 C 0.8871(3) 0.6115(3) 0.24723(19) 0.0269(9) Uani 1 1 d . . . . .
H11A H 0.907308 0.586974 0.214428 0.032 Uiso 1 1 calc R U . . .
H11B H 0.926130 0.604636 0.276650 0.032 Uiso 1 1 calc R U . . .
F3 F 0.9505(4) 0.1265(3) 0.0748(2) 0.0989(17) Uani 1 1 d . . . . .
C12 C 0.0406(3) 0.4762(3) 0.18889(19) 0.0297(10) Uani 1 1 d . . . . .
H12A H -0.001398 0.419968 0.170543 0.036 Uiso 1 1 calc R U . . .
H12B H 0.015517 0.518560 0.177992 0.036 Uiso 1 1 calc R U . . .
C13 C 0.7526(3) 0.8058(2) 0.25373(17) 0.0238(9) Uani 1 1 d . . . . .
H13A H 0.734938 0.858821 0.258039 0.029 Uiso 1 1 calc R U . . .
H13B H 0.769098 0.789199 0.218700 0.029 Uiso 1 1 calc R U . . .
C14 C 0.8350(3) 0.8195(3) 0.29660(19) 0.0292(10) Uani 1 1 d . . . . .
H14A H 0.889077 0.856643 0.289800 0.035 Uiso 1 1 calc R U . . .
H14B H 0.822762 0.848400 0.331014 0.035 Uiso 1 1 calc R U . . .
C15 C 0.8975(3) 0.7044(3) 0.25491(19) 0.0298(10) Uani 1 1 d . . . . .
H15A H 0.962867 0.734676 0.261782 0.036 Uiso 1 1 calc R U . . .
H15B H 0.868219 0.711977 0.222562 0.036 Uiso 1 1 calc R U . . .
C16 C 0.1928(11) 0.7548(10) 0.3609(5) 0.0339(11) Uani 0.685(11) 1 d . U P C 1
C17 C 0.8188(3) 0.4110(3) 0.10404(18) 0.0281(9) Uani 1 1 d . . . . .
C18 C 0.5010(18) 0.8825(18) 0.1604(11) 0.0262(17) Uani 0.362(9) 1 d . U P E 1
H18A H 0.532858 0.936332 0.155406 0.031 Uiso 0.362(9) 1 calc R U P E 1
H18B H 0.449063 0.854220 0.130985 0.031 Uiso 0.362(9) 1 calc R U P E 1
C19 C 0.4212(3) 0.7134(3) 0.39728(16) 0.0265(9) Uani 1 1 d . . . . .
H19A H 0.362366 0.672840 0.395004 0.032 Uiso 1 1 calc R U . . .
H19B H 0.409958 0.768374 0.398544 0.032 Uiso 1 1 calc R U . . .
C20 C 0.0484(3) 0.4929(3) 0.2475(2) 0.0310(10) Uani 1 1 d . . . . .
H20A H 0.084919 0.551439 0.265715 0.037 Uiso 1 1 calc R U . . .
H20B H -0.012857 0.486066 0.256795 0.037 Uiso 1 1 calc R U . . .
C21 C 0.5057(3) 0.2956(3) 0.2800(2) 0.0355(11) Uani 1 1 d . . . . .
H21A H 0.528217 0.314909 0.318314 0.043 Uiso 1 1 calc R U . . .
H21B H 0.557939 0.290190 0.262308 0.043 Uiso 1 1 calc R U . . .
C24 C 0.2905(15) 0.3305(16) 0.3698(8) 0.0444(14) Uani 0.438(6) 1 d . U P D 1
C25 C 0.8599(3) 0.6903(3) 0.0824(2) 0.0333(11) Uani 1 1 d . . . . .
H25 H 0.871984 0.639543 0.084882 0.040 Uiso 1 1 calc R U . . .
C26 C 0.3077(3) 0.6904(4) 0.10155(19) 0.0359(11) Uani 1 1 d . . . . .
H26A H 0.333507 0.648266 0.080051 0.043 Uiso 1 1 calc R U . . .
H26B H 0.340587 0.746480 0.100028 0.043 Uiso 1 1 calc R U . . .
C27 C 0.6725(3) 0.8950(3) 0.40199(18) 0.0311(10) Uani 1 1 d D U . . .
C28 C 0.8547(3) 0.3351(3) 0.09609(18) 0.0310(10) Uani 1 1 d . . . . .
C29 C 0.4750(4) 0.4964(4) 0.4333(2) 0.0412(12) Uani 1 1 d . . . . .
H29A H 0.532750 0.498872 0.454700 0.049 Uiso 1 1 calc R U . . .
H29B H 0.426888 0.449469 0.436694 0.049 Uiso 1 1 calc R U . . .
C30 C 0.2142(4) 0.4894(4) 0.04804(19) 0.0381(12) Uani 1 1 d . . . . .
H30A H 0.196664 0.428726 0.028709 0.046 Uiso 1 1 calc R U . . .
H30B H 0.255464 0.519733 0.029360 0.046 Uiso 1 1 calc R U . . .
C31 C 0.4370(4) 0.2123(3) 0.2653(2) 0.0455(14) Uani 1 1 d . . . . .
H31A H 0.467720 0.170029 0.271333 0.055 Uiso 1 1 calc R U . . .
H31B H 0.391500 0.215522 0.288538 0.055 Uiso 1 1 calc R U . . .
C32 C 0.1302(4) 0.5213(4) 0.0509(2) 0.0402(13) Uani 1 1 d . . . . .
H32A H 0.108936 0.528058 0.016654 0.048 Uiso 1 1 calc R U . . .
H32B H 0.081188 0.479115 0.058089 0.048 Uiso 1 1 calc R U . . .
C33 C 0.9169(3) 0.7542(3) 0.34951(19) 0.0334(11) Uani 1 1 d . . . . .
H33A H 0.954522 0.813314 0.362236 0.040 Uiso 1 1 calc R U . . .
H33B H 0.958128 0.717441 0.343962 0.040 Uiso 1 1 calc R U . . .
C34 C 0.6875(4) 0.2077(3) 0.1977(2) 0.0378(12) Uani 1 1 d . . . . .
C35 C 0.8612(3) 0.7354(3) 0.38976(18) 0.0358(11) Uani 1 1 d . . . . .
H35A H 0.901763 0.743850 0.423055 0.043 Uiso 1 1 calc R U . . .
H35B H 0.821787 0.773651 0.396576 0.043 Uiso 1 1 calc R U . . .
C36 C 0.8257(4) 0.8410(3) 0.0763(2) 0.0391(12) Uani 1 1 d . . . . .
H36 H 0.814942 0.892493 0.074293 0.047 Uiso 1 1 calc R U . . .
C37 C 0.1321(3) 0.4670(3) 0.3213(2) 0.0343(11) Uani 1 1 d . . . . .
H37A H 0.146784 0.420852 0.333157 0.041 Uiso 1 1 calc R U . . .
H37B H 0.086337 0.485818 0.341015 0.041 Uiso 1 1 calc R U . . .
C38 C 0.7216(4) 0.1555(3) 0.2288(2) 0.0418(13) Uani 1 1 d . . . . .
F5 F 0.1790(6) 0.7371(4) 0.5634(2) 0.0654(17) Uani 0.685(11) 1 d . U P C 1
C39 C 0.0696(4) 0.2810(3) 0.2374(3) 0.0451(14) Uani 1 1 d . . . . .
H39A H 0.118521 0.285448 0.266001 0.054 Uiso 1 1 calc R U . . .
H39B H 0.024413 0.225701 0.229289 0.054 Uiso 1 1 calc R U . . .
C40 C 0.5371(4) 0.2267(3) 0.00574(19) 0.0373(12) Uani 1 1 d . . . . .
H40A H 0.554719 0.217475 -0.029170 0.045 Uiso 1 1 calc R U . . .
H40B H 0.484122 0.179496 0.003602 0.045 Uiso 1 1 calc R U . . .
C41 C 0.4130(4) 0.1563(3) 0.1186(2) 0.0410(13) Uani 1 1 d . . . . .
H41A H 0.454791 0.140491 0.094726 0.049 Uiso 1 1 calc R U . . .
H41B H 0.353229 0.113909 0.105532 0.049 Uiso 1 1 calc R U . . .
C42 C 0.0622(3) 0.6186(3) 0.10480(19) 0.0347(11) Uani 1 1 d . . . . .
H42A H 0.019689 0.566155 0.105778 0.042 Uiso 1 1 calc R U . . .
H42B H 0.033584 0.638196 0.077356 0.042 Uiso 1 1 calc R U . . .
C43 C 0.6043(4) 0.6731(4) 0.48679(19) 0.0406(12) Uani 1 1 d . . . . .
H43A H 0.603927 0.627839 0.503236 0.049 Uiso 1 1 calc R U . . .
H43B H 0.604370 0.724407 0.514398 0.049 Uiso 1 1 calc R U . . .
C44 C 0.4506(4) 0.5780(4) 0.4529(2) 0.0412(12) Uani 1 1 d . . . . .
H44A H 0.390492 0.573822 0.433375 0.049 Uiso 1 1 calc R U . . .
H44B H 0.446756 0.589029 0.490475 0.049 Uiso 1 1 calc R U . . .
C45 C 0.4863(4) 0.7222(3) 0.44695(17) 0.0361(11) Uani 1 1 d . . . . .
H45A H 0.539070 0.771560 0.452795 0.043 Uiso 1 1 calc R U . . .
H45B H 0.454869 0.733527 0.477139 0.043 Uiso 1 1 calc R U . . .
C46 C 0.1900(7) 0.7503(7) 0.4155(4) 0.0386(12) Uani 0.685(11) 1 d . U P C 1
C47 C 0.3052(4) 0.1143(3) 0.2029(3) 0.0495(16) Uani 1 1 d . . . . .
H47A H 0.311789 0.085727 0.230080 0.059 Uiso 1 1 calc R U . . .
H47B H 0.295770 0.072432 0.168181 0.059 Uiso 1 1 calc R U . . .
C48 C 0.8401(3) 0.2845(3) 0.1285(2) 0.0373(11) Uani 1 1 d . . . . .
H48 H 0.808202 0.298865 0.156336 0.045 Uiso 1 1 calc R U . . .
C50 C 0.0254(4) 0.3504(3) 0.2535(2) 0.0403(12) Uani 1 1 d . . . . .
H50A H -0.024853 0.343894 0.225057 0.048 Uiso 1 1 calc R U . . .
H50B H -0.000755 0.346736 0.285042 0.048 Uiso 1 1 calc R U . . .
C51 C 0.7678(4) 0.0320(3) 0.2316(3) 0.0441(13) Uani 1 1 d . . . . .
H51 H 0.777203 -0.020527 0.214414 0.053 Uiso 1 1 calc R U . . .
C52 C 0.4505(4) 0.1577(3) 0.1736(2) 0.0388(12) Uani 1 1 d . . . . .
H52A H 0.455738 0.101140 0.173261 0.047 Uiso 1 1 calc R U . . .
H52B H 0.511939 0.197538 0.185742 0.047 Uiso 1 1 calc R U . . .
C53 C 0.2233(4) 0.1504(3) 0.2072(3) 0.0529(17) Uani 1 1 d . . . . .
H53A H 0.167099 0.104269 0.200663 0.063 Uiso 1 1 calc R U . . .
H53B H 0.230472 0.188788 0.242894 0.063 Uiso 1 1 calc R U . . .
C54 C 0.7338(4) 0.0785(3) 0.2038(3) 0.0422(13) Uani 1 1 d . . . . .
H54 H 0.718431 0.057272 0.166685 0.051 Uiso 1 1 calc R U . . .
C55 C 0.2078(3) 0.6721(3) 0.0788(2) 0.0388(12) Uani 1 1 d . . . . .
H55A H 0.187800 0.723354 0.091907 0.047 Uiso 1 1 calc R U . . .
H55B H 0.200465 0.658512 0.040244 0.047 Uiso 1 1 calc R U . . .
C56 C 0.6890(4) 0.6899(4) 0.46355(19) 0.0419(13) Uani 1 1 d . . . . .
H56A H 0.692505 0.738389 0.449713 0.050 Uiso 1 1 calc R U . . .
H56B H 0.743483 0.703623 0.490876 0.050 Uiso 1 1 calc R U . . .
C58 C 0.2309(7) 0.2774(6) 0.3921(5) 0.0508(15) Uani 0.438(6) 1 d G U P D 1
C59 C 0.1582(7) 0.3003(6) 0.4125(5) 0.0559(16) Uani 0.438(6) 1 d G U P D 1
H59 H 0.149006 0.353496 0.413567 0.067 Uiso 0.438(6) 1 calc R U P D 1
C60 C 0.0991(6) 0.2452(7) 0.4314(5) 0.0651(17) Uani 0.438(6) 1 d G U P D 1
H60 H 0.049464 0.260857 0.445383 0.078 Uiso 0.438(6) 1 calc R U P D 1
C22 C 0.1126(7) 0.1674(7) 0.4299(5) 0.0707(18) Uani 0.438(6) 1 d G U P D 1
C61 C 0.1852(8) 0.1445(6) 0.4094(5) 0.068(2) Uani 0.438(6) 1 d G U P D 1
H61 H 0.194457 0.091286 0.408400 0.082 Uiso 0.438(6) 1 calc R U P D 1
C23 C 0.2444(7) 0.1995(7) 0.3905(5) 0.0590(18) Uani 0.438(6) 1 d G U P D 1
H23 H 0.294001 0.183923 0.376584 0.071 Uiso 0.438(6) 1 calc R U P D 1
C62 C 0.1186(7) 0.6925(7) 0.4239(4) 0.0409(13) Uani 0.685(11) 1 d . U P C 1
H62 H 0.072527 0.656333 0.395363 0.049 Uiso 0.685(11) 1 calc R U P C 1
C63 C 0.0799(4) 0.6856(4) 0.15802(19) 0.0399(12) Uani 1 1 d . . . . .
H63A H 0.113359 0.740721 0.155356 0.048 Uiso 1 1 calc R U . . .
H63B H 0.021359 0.690684 0.168561 0.048 Uiso 1 1 calc R U . . .
C64 C 0.9027(5) 0.3143(4) 0.0561(2) 0.0514(16) Uani 1 1 d . . . . .
H64 H 0.913347 0.348394 0.033540 0.062 Uiso 1 1 calc R U . . .
C65 C 0.8937(4) 0.8130(4) 0.0549(3) 0.0503(15) Uani 1 1 d . . . . .
C66 C 0.9123(4) 0.7393(4) 0.0572(3) 0.0509(16) Uani 1 1 d . . . . .
H66 H 0.960119 0.722223 0.041826 0.061 Uiso 1 1 calc R U . . .
C68 C 0.8711(4) 0.2135(4) 0.1213(2) 0.0456(13) Uani 1 1 d . . . . .
H68 H 0.859141 0.177902 0.142897 0.055 Uiso 1 1 calc R U . . .
C69 C 0.6149(4) 0.2281(3) 0.04535(19) 0.0381(12) Uani 1 1 d . . . . .
H69A H 0.623583 0.171148 0.038966 0.046 Uiso 1 1 calc R U . . .
H69B H 0.671675 0.266529 0.042238 0.046 Uiso 1 1 calc R U . . .
C70 C 0.7871(5) 0.0639(4) 0.2843(3) 0.0549(16) Uani 1 1 d . . . . .
C71 C 0.2586(7) 0.8025(7) 0.4567(4) 0.0464(15) Uani 0.685(11) 1 d . U P C 1
H71 H 0.308127 0.841121 0.450320 0.056 Uiso 0.685(11) 1 calc R U P C 1
C72 C 0.7412(6) 0.1838(4) 0.2815(3) 0.072(2) Uani 1 1 d . . . . .
H72 H 0.731730 0.236029 0.299229 0.086 Uiso 1 1 calc R U . . .
C73 C 0.5602(11) 0.9276(9) 0.2876(6) 0.0383(17) Uani 0.362(9) 1 d . U P E 1
H73A H 0.565498 0.974632 0.319432 0.046 Uiso 0.362(9) 1 calc R U P E 1
H73B H 0.621507 0.918679 0.288132 0.046 Uiso 0.362(9) 1 calc R U P E 1
C74 C 0.5517(11) 0.9486(10) 0.2609(8) 0.0305(17) Uani 0.362(9) 1 d . U P E 1
H73C H 0.608269 0.954694 0.246212 0.037 Uiso 0.362(9) 1 calc R U P E 1
H73D H 0.546235 1.006135 0.276013 0.037 Uiso 0.362(9) 1 calc R U P E 1
C75 C 0.3243(11) 0.9199(9) 0.2420(7) 0.0336(16) Uani 0.362(9) 1 d . U P E 1
H75A H 0.334019 0.955925 0.278613 0.040 Uiso 0.362(9) 1 calc R U P E 1
H75B H 0.268682 0.925664 0.222776 0.040 Uiso 0.362(9) 1 calc R U P E 1
C76 C 0.7755(7) 0.1369(5) 0.3108(3) 0.088(3) Uani 1 1 d . . . . .
H76 H 0.789724 0.156636 0.347951 0.105 Uiso 1 1 calc R U . . .
C77 C 0.1144(7) 0.6873(7) 0.4740(4) 0.0473(15) Uani 0.685(11) 1 d . U P C 1
H77 H 0.066460 0.647531 0.480736 0.057 Uiso 0.685(11) 1 calc R U P C 1
C79 C 0.9190(5) 0.1964(4) 0.0825(3) 0.0600(18) Uani 1 1 d . . . . .
C81 C 0.4010(11) 0.9505(9) 0.2186(7) 0.0318(16) Uani 0.362(9) 1 d . U P E 1
H81A H 0.434584 1.007705 0.241202 0.038 Uiso 0.362(9) 1 calc R U P E 1
H81B H 0.376811 0.955540 0.184348 0.038 Uiso 0.362(9) 1 calc R U P E 1
F6 F 0.9222(7) 1.0842(6) 0.5853(3) 0.118(3) Uani 0.641(9) 1 d . U P F 1
C83 C 0.1812(7) 0.7413(6) 0.5130(3) 0.0493(14) Uani 0.685(11) 1 d . U P C 1
C84 C 0.9352(6) 0.2439(5) 0.0491(3) 0.076(2) Uani 1 1 d . . . . .
H84 H 0.967792 0.228988 0.021695 0.091 Uiso 1 1 calc R U . . .
C86 C 0.2547(7) 0.7983(7) 0.5073(4) 0.0512(15) Uani 0.685(11) 1 d . U P C 1
H86 H 0.300731 0.833118 0.536292 0.061 Uiso 0.685(11) 1 calc R U P C 1
C87 C 0.8257(5) 0.9912(6) 0.4488(2) 0.052(2) Uani 0.641(9) 1 d G U P F 1
H87 H 0.843260 0.987680 0.415705 0.062 Uiso 0.641(9) 1 calc R U P F 1
C88 C 0.7379(5) 0.9500(6) 0.4515(2) 0.0392(19) Uani 0.641(9) 1 d G U P F 1
C89 C 0.7123(4) 0.9551(5) 0.4999(3) 0.047(2) Uani 0.641(9) 1 d G U P F 1
H89 H 0.652281 0.926952 0.501719 0.057 Uiso 0.641(9) 1 calc R U P F 1
C90 C 0.7744(6) 1.0014(5) 0.5456(2) 0.062(2) Uani 0.641(9) 1 d G U P F 1
H90 H 0.756867 1.004852 0.578719 0.075 Uiso 0.641(9) 1 calc R U P F 1
C91 C 0.8622(5) 1.0425(5) 0.5430(3) 0.070(3) Uani 0.641(9) 1 d G U P F 1
C1 C 0.8879(4) 1.0374(5) 0.4945(3) 0.066(2) Uani 0.641(9) 1 d G U P F 1
H1 H 0.947848 1.065582 0.492707 0.080 Uiso 0.641(9) 1 calc R U P F 1
C92 C 0.1845(6) 0.3018(5) 0.0926(4) 0.030(2) Uani 0.5 1 d . . P G 1
H92A H 0.151877 0.338802 0.081518 0.044 Uiso 0.5 1 calc R U P G 1
H92B H 0.141147 0.255499 0.099185 0.044 Uiso 0.5 1 calc R U P G 1
H92C H 0.216216 0.279038 0.064935 0.044 Uiso 0.5 1 calc R U P G 1
F7 F 0.0496(8) 0.1183(8) 0.4458(5) 0.105(3) Uani 0.438(6) 1 d . U P D 1
C57 C 0.6794(9) 0.4592(7) 0.3345(5) 0.040(3) Uani 0.45 1 d . . P H 1
H57A H 0.630488 0.425646 0.346721 0.060 Uiso 0.45 1 calc R U P H 1
H57B H 0.729166 0.491307 0.364008 0.060 Uiso 0.45 1 calc R U P H 1
H57C H 0.701908 0.421877 0.307805 0.060 Uiso 0.45 1 calc R U P H 1
O93 O 0.7443(4) 0.4080(4) 0.3210(2) 0.0308(13) Uani 0.55 1 d . . P I 2
H93A H 0.743730 0.357981 0.302423 0.046 Uiso 0.55 1 d R U P I 2
H93B H 0.776257 0.415160 0.351357 0.046 Uiso 0.55 1 d R U P I 2
O95 O 0.8433(7) 0.4192(7) 0.2726(5) 0.081(3) Uani 0.5 1 d . . P J 1
H95A H 0.808777 0.372705 0.250405 0.121 Uiso 0.5 1 d R U P J 1
H95B H 0.844990 0.456467 0.255901 0.121 Uiso 0.5 1 d R U P J 1
F6A F 0.9649(11) 1.1012(10) 0.5586(6) 0.113(5) Uani 0.359(9) 1 d D U P F 2
C87A C 0.8307(10) 0.9831(11) 0.4293(4) 0.053(3) Uani 0.359(9) 1 d G U P F 2
H87A H 0.837695 0.968578 0.393673 0.063 Uiso 0.359(9) 1 calc R U P F 2
C88A C 0.7467(9) 0.9545(11) 0.4424(5) 0.041(3) Uani 0.359(9) 1 d DG U P F 2
C89A C 0.7364(8) 0.9758(10) 0.4945(5) 0.049(3) Uani 0.359(9) 1 d G U P F 2
H89A H 0.678961 0.956296 0.503462 0.059 Uiso 0.359(9) 1 calc R U P F 2
C90A C 0.8101(10) 1.0257(9) 0.5335(4) 0.060(3) Uani 0.359(9) 1 d G U P F 2
H90A H 0.803054 1.040221 0.569101 0.072 Uiso 0.359(9) 1 calc R U P F 2
C91A C 0.8941(8) 1.0543(9) 0.5204(5) 0.070(3) Uani 0.359(9) 1 d DG U P F 2
C1A C 0.9044(8) 1.0330(9) 0.4683(6) 0.068(3) Uani 0.359(9) 1 d G U P F 2
H1A H 0.961790 1.052506 0.459312 0.082 Uiso 0.359(9) 1 calc R U P F 2
F4A F -0.0410(18) 1.1470(13) 0.2882(10) 0.066(6) Uani 0.146(4) 1 d D U P C 1
C49A C 0.061(2) 0.9395(16) 0.2446(8) 0.048(3) Uani 0.146(4) 1 d DG U P C 1
C85A C 0.025(2) 0.9703(17) 0.2065(7) 0.058(3) Uani 0.146(4) 1 d DG U P C 1
H85A H 0.026132 0.945671 0.170714 0.069 Uiso 0.146(4) 1 calc R U P C 1
C78A C -0.013(3) 1.0373(19) 0.2209(8) 0.058(3) Uani 0.146(4) 1 d DG U P C 1
H78A H -0.037388 1.058357 0.194903 0.070 Uiso 0.146(4) 1 calc R U P C 1
C80A C -0.015(2) 1.0734(17) 0.2733(8) 0.059(3) Uani 0.146(4) 1 d DG U P C 1
C94A C 0.021(2) 1.0425(15) 0.3114(7) 0.057(4) Uani 0.146(4) 1 d DG U P C 1
H94A H 0.019878 1.067184 0.347190 0.068 Uiso 0.146(4) 1 calc R U P C 1
C82A C 0.059(2) 0.9756(15) 0.2970(8) 0.049(3) Uani 0.146(4) 1 d DG U P C 1
H82A H 0.083398 0.954498 0.323001 0.059 Uiso 0.146(4) 1 calc R U P C 1
O47A O 0.1192(18) 0.8515(16) 0.1811(9) 0.047(5) Uani 0.146(4) 1 d D U P C 1
H47C H 0.115015 0.890594 0.168436 0.070 Uiso 0.146(4) 1 calc R U P C 1
C67A C 0.106(2) 0.8710(19) 0.2291(10) 0.045(3) Uani 0.146(4) 1 d D U P C 1
C73A C 0.5165(5) 0.9308(4) 0.3086(3) 0.0288(13) Uani 0.638(9) 1 d D U P E 2
H73E H 0.574421 0.958702 0.333786 0.035 Uiso 0.638(9) 1 calc R U P E 2
H73F H 0.467584 0.950416 0.324652 0.035 Uiso 0.638(9) 1 calc R U P E 2
C74A C 0.5235(7) 0.9559(6) 0.2564(4) 0.0390(15) Uani 0.638(9) 1 d D U P E 2
H74A H 0.511589 1.011545 0.261895 0.047 Uiso 0.638(9) 1 calc R U P E 2
H74B H 0.586926 0.962547 0.250630 0.047 Uiso 0.638(9) 1 calc R U P E 2
C81A C 0.3810(6) 0.9245(6) 0.1954(4) 0.0374(14) Uani 0.638(9) 1 d D U P E 2
H81C H 0.396185 0.986489 0.204391 0.045 Uiso 0.638(9) 1 calc R U P E 2
H81D H 0.361352 0.901532 0.156931 0.045 Uiso 0.638(9) 1 calc R U P E 2
C75A C 0.3070(6) 0.8971(6) 0.2190(4) 0.0401(14) Uani 0.638(9) 1 d D U P E 2
H75C H 0.301030 0.946453 0.246003 0.048 Uiso 0.638(9) 1 calc R U P E 2
H75D H 0.251138 0.876904 0.191981 0.048 Uiso 0.638(9) 1 calc R U P E 2
C5A C 0.562428 0.8262(10) 0.1640(6) 0.0239(15) Uani 0.638(9) 1 d D U P E 2
H5AA H 0.578023 0.808936 0.128731 0.029 Uiso 0.638(9) 1 calc R U P E 2
H5AB H 0.620112 0.852854 0.189485 0.029 Uiso 0.638(9) 1 calc R U P E 2
C18A C 0.5104(10) 0.8904(9) 0.1652(6) 0.0261(13) Uani 0.638(9) 1 d D U P E 2
H18C H 0.552505 0.944859 0.167031 0.031 Uiso 0.638(9) 1 calc R U P E 2
H18D H 0.464490 0.872233 0.132695 0.031 Uiso 0.638(9) 1 calc R U P E 2
O31A O 0.140(2) 0.700(2) 0.3225(16) 0.030(2) Uani 0.315(11) 1 d D U P C 2
O38A O 0.263(2) 0.801(2) 0.3498(15) 0.0361(19) Uani 0.315(11) 1 d D U P C 2
C16A C 0.199(2) 0.754(2) 0.3619(10) 0.0346(14) Uani 0.315(11) 1 d D U P C 2
F5A F 0.1269(11) 0.7452(9) 0.5620(4) 0.059(3) Uani 0.315(11) 1 d D U P C 2
C46A C 0.1762(12) 0.7485(13) 0.4139(5) 0.0396(15) Uani 0.315(11) 1 d DG U P C 2
C71A C 0.2356(11) 0.8047(11) 0.4583(7) 0.0456(18) Uani 0.315(11) 1 d G U P C 2
H71A H 0.287603 0.843995 0.454756 0.055 Uiso 0.315(11) 1 calc R U P C 2
C86A C 0.2191(11) 0.8032(10) 0.5078(6) 0.0494(18) Uani 0.315(11) 1 d G U P C 2
H86A H 0.259730 0.841566 0.538115 0.059 Uiso 0.315(11) 1 calc R U P C 2
C83A C 0.1431(11) 0.7457(9) 0.5130(5) 0.0501(17) Uani 0.315(11) 1 d DG U P C 2
C77A C 0.0836(10) 0.6895(10) 0.4686(6) 0.0457(18) Uani 0.315(11) 1 d G U P C 2
H77A H 0.031624 0.650213 0.472166 0.055 Uiso 0.315(11) 1 calc R U P C 2
C62A C 0.1001(11) 0.6910(12) 0.4191(5) 0.0417(17) Uani 0.315(11) 1 d G U P C 2
H62A H 0.059495 0.652640 0.388806 0.050 Uiso 0.315(11) 1 calc R U P C 2
C24A C 0.2873(10) 0.3371(11) 0.3700(5) 0.0442(14) Uani 0.562(6) 1 d D U P D 2
O44A O 0.3422(9) 0.3058(12) 0.3472(5) 0.0430(17) Uani 0.562(6) 1 d D U P D 2
O45A O 0.2860(9) 0.4130(7) 0.3730(4) 0.0407(15) Uani 0.562(6) 1 d D U P D 2
C58A C 0.2176(5) 0.2951(5) 0.3964(3) 0.0512(15) Uani 0.562(6) 1 d DG U P D 2
C59A C 0.1608(5) 0.3393(4) 0.4202(3) 0.0548(16) Uani 0.562(6) 1 d G U P D 2
H59A H 0.167434 0.395916 0.420602 0.066 Uiso 0.562(6) 1 calc R U P D 2
C60A C 0.0941(5) 0.3006(5) 0.4436(3) 0.0604(18) Uani 0.562(6) 1 d G U P D 2
H60A H 0.055196 0.330844 0.459923 0.072 Uiso 0.562(6) 1 calc R U P D 2
C22A C 0.0843(5) 0.2178(5) 0.4431(3) 0.0698(18) Uani 0.562(6) 1 d DG U P D 2
C61A C 0.1412(6) 0.1736(4) 0.4192(3) 0.0685(17) Uani 0.562(6) 1 d G U P D 2
H61A H 0.134507 0.116944 0.418827 0.082 Uiso 0.562(6) 1 calc R U P D 2
C23A C 0.2079(5) 0.2122(5) 0.3958(3) 0.0615(16) Uani 0.562(6) 1 d G U P D 2
H23A H 0.246746 0.182015 0.379506 0.074 Uiso 0.562(6) 1 calc R U P D 2
F7A F 0.0200(6) 0.1868(6) 0.4675(3) 0.101(2) Uani 0.562(6) 1 d D U P D 2
O35A O 0.1813(6) 0.9442(4) 0.3249(2) 0.096(3) Uani 0.854(4) 1 d D U P C 2
H35C H 0.205537 0.911569 0.336090 0.144 Uiso 0.854(4) 1 calc R U P C 2
F4B F -0.0602(3) 1.0803(3) 0.1835(3) 0.0893(19) Uani 0.854(4) 1 d . U P C 2
C49B C 0.0756(3) 0.9508(3) 0.25710(17) 0.0393(13) Uani 0.854(4) 1 d G U P C 2
C85B C 0.0463(4) 0.9216(3) 0.20313(17) 0.0620(18) Uani 0.854(4) 1 d G U P C 2
H85B H 0.057958 0.871665 0.183253 0.074 Uiso 0.854(4) 1 calc R U P C 2
C78B C 0.0001(4) 0.9654(3) 0.17824(16) 0.078(2) Uani 0.854(4) 1 d G U P C 2
H78B H -0.019916 0.945454 0.141356 0.093 Uiso 0.854(4) 1 calc R U P C 2
C80B C -0.0170(4) 1.0384(3) 0.2073(2) 0.0572(17) Uani 0.854(4) 1 d G U P C 2
C94B C 0.0123(4) 1.0676(3) 0.2613(2) 0.0582(16) Uani 0.854(4) 1 d G U P C 2
H94B H 0.000655 1.117524 0.281175 0.070 Uiso 0.854(4) 1 calc R U P C 2
C82B C 0.0585(4) 1.0238(3) 0.28619(15) 0.0579(16) Uani 0.854(4) 1 d G U P C 2
H82B H 0.078529 1.043736 0.323073 0.070 Uiso 0.854(4) 1 calc R U P C 2
O47B O 0.1186(3) 0.8307(5) 0.2589(4) 0.0331(16) Uani 0.854(4) 1 d D U P C 2
C67B C 0.1294(4) 0.9049(4) 0.2832(3) 0.0405(13) Uani 0.854(4) 1 d D U P C 2

loop_
_atom_site_aniso_label
_atom_site_aniso_U_11
_atom_site_aniso_U_22
_atom_site_aniso_U_33
_atom_site_aniso_U_23
_atom_site_aniso_U_13
_atom_site_aniso_U_12
In1 0.01958(13) 0.01893(13) 0.02216(14) 0.00919(11) 0.00793(11) 0.00835(11)
In2 0.01822(13) 0.01987(13) 0.01701(13) 0.00795(11) 0.00629(10) 0.00836(11)
In3 0.02224(14) 0.02118(13) 0.01775(13) 0.01015(11) 0.00750(11) 0.00991(11)
In4 0.02106(14) 0.02106(13) 0.01804(13) 0.00978(11) 0.00746(11) 0.00834(11)
In5 0.01981(13) 0.02246(13) 0.01759(13) 0.00757(11) 0.00618(11) 0.00962(11)
In6 0.01844(13) 0.02282(13) 0.02073(14) 0.00875(11) 0.00603(11) 0.00815(11)
In7 0.02272(14) 0.02072(13) 0.02166(14) 0.00410(11) 0.00543(11) 0.00849(11)
In8 0.02000(14) 0.02584(14) 0.01833(14) 0.00501(11) 0.00414(11) 0.00881(12)
In9 0.02520(15) 0.02220(14) 0.01851(14) 0.00424(11) 0.00376(11) 0.00875(12)
In10 0.01960(14) 0.02027(13) 0.02047(14) 0.00531(11) 0.00444(11) 0.00812(11)
In11 0.02418(15) 0.02590(15) 0.03049(16) 0.01041(13) 0.01342(13) 0.01213(12)
In12 0.02176(15) 0.02250(14) 0.03895(18) 0.01450(13) 0.01258(13) 0.00827(12)
In13 0.02678(16) 0.01925(14) 0.0440(2) 0.01266(14) 0.01466(14) 0.00937(12)
In14 0.03457(17) 0.03324(16) 0.01657(14) 0.01289(12) 0.00871(12) 0.01362(14)
In15 0.03256(17) 0.03159(16) 0.03264(17) 0.02133(14) 0.01727(14) 0.01506(14)
O1 0.0214(14) 0.0208(13) 0.0222(14) 0.0091(12) 0.0062(12) 0.0069(12)
O2 0.0188(13) 0.0199(13) 0.0189(14) 0.0074(11) 0.0078(11) 0.0068(11)
O3 0.0264(15) 0.0250(14) 0.0192(14) 0.0114(12) 0.0109(12) 0.0105(12)
O4 0.0198(14) 0.0206(13) 0.0171(13) 0.0067(11) 0.0069(11) 0.0063(11)
O5 0.0273(15) 0.0286(15) 0.0153(14) 0.0099(12) 0.0047(12) 0.0076(13)
O6 0.0246(15) 0.0203(13) 0.0236(15) 0.0095(12) 0.0095(12) 0.0096(12)
O7 0.0188(14) 0.0303(15) 0.0239(15) 0.0138(13) 0.0094(12) 0.0086(12)
O8 0.0168(14) 0.0256(14) 0.0241(15) 0.0079(12) 0.0044(12) 0.0047(12)
O9 0.0184(14) 0.0322(16) 0.0231(15) 0.0071(13) 0.0032(12) 0.0093(12)
O10 0.0299(16) 0.0283(15) 0.0188(15) 0.0077(13) 0.0035(12) 0.0022(13)
O11 0.0206(14) 0.0241(14) 0.0207(14) 0.0104(12) 0.0083(11) 0.0069(12)
O12 0.0283(16) 0.0291(15) 0.0168(14) 0.0078(12) 0.0057(12) 0.0124(13)
O13 0.0291(16) 0.0296(15) 0.0170(14) 0.0066(12) 0.0103(12) 0.0121(13)
O14 0.0235(14) 0.0239(13) 0.0292(15) 0.0153(12) 0.0122(12) 0.0094(11)
O15 0.0256(15) 0.0261(15) 0.0290(16) 0.0150(13) 0.0103(13) 0.0107(13)
O16 0.0266(16) 0.0305(16) 0.0272(16) 0.0142(13) 0.0152(13) 0.0112(13)
O17 0.0232(15) 0.0290(16) 0.0399(19) 0.0128(14) 0.0138(14) 0.0096(13)
O18 0.0301(16) 0.0330(16) 0.0213(15) 0.0060(13) 0.0064(13) 0.0176(14)
O19 0.0297(16) 0.0301(16) 0.0244(16) 0.0119(13) 0.0041(13) 0.0155(13)
O20 0.0279(16) 0.0263(15) 0.046(2) 0.0194(15) 0.0177(15) 0.0108(13)
O21 0.0253(16) 0.0231(15) 0.0355(18) 0.0022(13) 0.0052(14) 0.0062(13)
O22 0.0265(15) 0.0220(14) 0.0234(15) 0.0097(12) 0.0084(12) 0.0112(12)
O23 0.0306(16) 0.0266(15) 0.0484(19) 0.0204(14) 0.0217(14) 0.0162(13)
O24 0.0256(16) 0.0328(16) 0.0198(15) 0.0143(13) 0.0024(12) 0.0025(13)
O25 0.0260(15) 0.0295(15) 0.0265(16) 0.0131(13) 0.0083(13) 0.0157(13)
O26 0.0314(17) 0.0325(16) 0.0188(15) 0.0030(13) 0.0036(13) 0.0178(14)
O27 0.0314(17) 0.0361(17) 0.0271(16) 0.0100(14) 0.0106(13) 0.0217(14)
O28 0.050(2) 0.0440(19) 0.0265(17) 0.0237(16) 0.0160(15) 0.0188(17)
O29 0.0307(16) 0.0241(15) 0.0344(17) 0.0188(13) 0.0138(14) 0.0132(13)
O30 0.0322(17) 0.0238(15) 0.042(2) 0.0067(14) 0.0116(15) 0.0127(14)
O31 0.029(3) 0.038(3) 0.0280(19) 0.014(2) 0.012(2) 0.021(2)
O32 0.0394(18) 0.0268(15) 0.0363(17) 0.0038(13) -0.0006(14) 0.0144(14)
O33 0.0301(17) 0.0356(17) 0.0245(16) 0.0024(14) 0.0082(14) 0.0052(14)
O34 0.0336(18) 0.0423(19) 0.0214(16) 0.0078(14) -0.0006(13) 0.0149(15)
O35 0.038(6) 0.033(6) 0.050(6) 0.014(6) 0.016(6) 0.017(6)
O36 0.0344(18) 0.0291(16) 0.0368(19) 0.0023(15) 0.0132(15) 0.0082(14)
O37 0.047(2) 0.062(2) 0.0178(16) 0.0155(16) 0.0083(15) 0.0267(19)
O38 0.035(2) 0.045(3) 0.033(3) 0.005(2) 0.016(2) 0.0164(19)
O39 0.0299(18) 0.0244(16) 0.067(3) 0.0142(17) 0.0170(18) 0.0044(14)
O40 0.058(2) 0.046(2) 0.046(2) 0.0275(18) 0.0270(19) 0.0363(19)
N1 0.0273(19) 0.034(2) 0.0230(19) 0.0005(16) 0.0040(15) 0.0131(17)
O41 0.0364(18) 0.0341(17) 0.0270(17) 0.0061(14) 0.0093(14) 0.0195(15)
O42 0.0341(19) 0.0260(17) 0.080(3) 0.0154(19) 0.021(2) 0.0102(15)
O43 0.069(3) 0.067(3) 0.031(2) 0.0197(19) 0.0169(19) 0.044(2)
O44 0.042(4) 0.062(3) 0.038(3) 0.026(3) 0.011(3) 0.019(3)
O45 0.041(3) 0.065(4) 0.037(3) 0.034(3) 0.013(3) 0.013(3)
N2 0.0210(18) 0.0310(19) 0.028(2) 0.0065(16) 0.0033(15) 0.0084(15)
O46 0.047(2) 0.040(2) 0.054(3) 0.0262(19) 0.0200(19) 0.0209(17)
N3 0.030(2) 0.030(2) 0.045(2) 0.0192(19) 0.0171(18) 0.0128(17)
N4 0.0231(18) 0.034(2) 0.0271(19) 0.0099(16) 0.0059(15) 0.0139(16)
F1 0.075(3) 0.080(3) 0.137(4) 0.082(3) 0.080(3) 0.041(2)
F2 0.106(3) 0.066(3) 0.086(3) 0.049(2) 0.008(3) 0.038(2)
N5 0.036(2) 0.049(2) 0.0181(18) 0.0129(18) 0.0080(16) 0.0145(19)
N6 0.039(2) 0.027(2) 0.073(3) 0.028(2) 0.031(2) 0.0157(18)
N7 0.0335(17) 0.0263(15) 0.0475(18) 0.0169(14) 0.0187(15) 0.0137(13)
C2 0.0186(19) 0.027(2) 0.0160(19) 0.0023(16) 0.0042(15) 0.0035(16)
C3 0.025(2) 0.026(2) 0.038(3) 0.011(2) 0.0129(19) 0.0069(18)
C4 0.021(2) 0.029(2) 0.020(2) 0.0111(17) 0.0036(16) 0.0069(17)
C5 0.023(2) 0.023(2) 0.033(3) 0.018(3) 0.013(2) 0.009(2)
C6 0.040(3) 0.039(3) 0.016(2) 0.0018(19) 0.0025(19) 0.022(2)
C7 0.037(3) 0.039(3) 0.016(2) 0.0127(19) 0.0055(18) 0.009(2)
C8 0.023(2) 0.043(3) 0.032(2) 0.019(2) 0.0174(19) 0.013(2)
C9 0.038(3) 0.038(3) 0.021(2) 0.000(2) 0.0039(19) 0.017(2)
C10 0.033(3) 0.051(3) 0.020(2) 0.005(2) 0.0077(19) 0.011(2)
C11 0.0164(19) 0.029(2) 0.034(2) 0.0070(19) 0.0035(18) 0.0087(17)
F3 0.145(5) 0.092(3) 0.114(4) 0.047(3) 0.070(4) 0.098(3)
C12 0.019(2) 0.036(2) 0.037(3) 0.014(2) 0.0084(19) 0.0063(19)
C13 0.0185(19) 0.0164(18) 0.028(2) -0.0031(17) 0.0062(17) -0.0010(16)
C14 0.024(2) 0.025(2) 0.033(2) 0.0020(19) 0.0050(19) 0.0059(18)
C15 0.025(2) 0.034(2) 0.032(2) 0.008(2) 0.0096(19) 0.0116(19)
C16 0.034(2) 0.043(2) 0.0317(19) 0.0098(17) 0.0139(17) 0.0219(17)
C17 0.026(2) 0.038(2) 0.023(2) 0.0078(19) 0.0037(18) 0.014(2)
C18 0.026(3) 0.025(3) 0.036(3) 0.017(2) 0.016(3) 0.010(2)
C19 0.030(2) 0.038(2) 0.0128(19) 0.0021(17) 0.0110(17) 0.015(2)
C20 0.023(2) 0.032(2) 0.050(3) 0.022(2) 0.015(2) 0.0135(19)
C21 0.038(3) 0.039(3) 0.053(3) 0.033(2) 0.022(2) 0.027(2)
C24 0.042(3) 0.065(3) 0.037(2) 0.032(2) 0.015(2) 0.012(2)
C25 0.027(2) 0.042(3) 0.044(3) 0.025(2) 0.015(2) 0.018(2)
C26 0.033(3) 0.052(3) 0.027(2) 0.022(2) 0.007(2) 0.007(2)
C27 0.034(2) 0.026(2) 0.028(2) -0.0010(18) 0.0028(19) 0.0094(19)
C28 0.025(2) 0.043(3) 0.026(2) 0.005(2) 0.0011(18) 0.018(2)
C29 0.055(3) 0.053(3) 0.031(3) 0.029(2) 0.019(2) 0.020(3)
C30 0.040(3) 0.053(3) 0.025(2) 0.005(2) 0.001(2) 0.029(3)
C31 0.061(4) 0.036(3) 0.063(4) 0.035(3) 0.033(3) 0.026(3)
C32 0.039(3) 0.053(3) 0.028(3) 0.002(2) -0.005(2) 0.026(3)
C33 0.022(2) 0.042(3) 0.028(2) 0.003(2) -0.0056(19) 0.007(2)
C34 0.042(3) 0.043(3) 0.047(3) 0.026(3) 0.025(3) 0.026(2)
C35 0.032(3) 0.045(3) 0.020(2) -0.001(2) -0.0051(19) 0.010(2)
C36 0.042(3) 0.032(2) 0.056(3) 0.025(2) 0.024(3) 0.013(2)
C37 0.031(2) 0.045(3) 0.041(3) 0.026(2) 0.019(2) 0.015(2)
C38 0.050(3) 0.041(3) 0.051(3) 0.024(3) 0.025(3) 0.024(3)
F5 0.077(4) 0.098(4) 0.029(2) 0.019(2) 0.020(3) 0.033(3)
C39 0.032(3) 0.032(3) 0.081(4) 0.030(3) 0.025(3) 0.007(2)
C40 0.039(3) 0.039(3) 0.027(2) -0.008(2) 0.001(2) 0.020(2)
C41 0.036(3) 0.019(2) 0.069(4) 0.007(2) 0.020(3) 0.010(2)
C42 0.024(2) 0.058(3) 0.028(2) 0.016(2) 0.0022(19) 0.021(2)
C43 0.043(3) 0.059(3) 0.022(2) 0.013(2) 0.005(2) 0.017(3)
C44 0.052(3) 0.057(3) 0.027(3) 0.024(2) 0.021(2) 0.019(3)
C45 0.052(3) 0.043(3) 0.016(2) 0.007(2) 0.012(2) 0.019(2)
C46 0.041(3) 0.050(2) 0.0312(19) 0.0111(18) 0.0137(19) 0.023(2)
C47 0.047(3) 0.023(2) 0.095(5) 0.027(3) 0.043(3) 0.015(2)
C48 0.031(3) 0.041(3) 0.044(3) 0.010(2) 0.013(2) 0.017(2)
C50 0.034(3) 0.034(3) 0.064(4) 0.027(3) 0.025(3) 0.009(2)
C51 0.038(3) 0.034(3) 0.067(4) 0.021(3) 0.013(3) 0.015(2)
C52 0.036(3) 0.029(2) 0.068(4) 0.028(3) 0.027(3) 0.017(2)
C53 0.040(3) 0.028(3) 0.105(5) 0.029(3) 0.039(3) 0.013(2)
C54 0.033(3) 0.037(3) 0.061(4) 0.023(3) 0.011(3) 0.008(2)
C55 0.035(3) 0.050(3) 0.040(3) 0.028(3) 0.005(2) 0.014(2)
C56 0.048(3) 0.062(3) 0.017(2) 0.009(2) 0.004(2) 0.022(3)
C58 0.045(2) 0.071(3) 0.045(2) 0.038(2) 0.016(2) 0.005(2)
C59 0.047(3) 0.075(3) 0.053(3) 0.040(3) 0.018(2) 0.002(3)
C60 0.054(3) 0.081(3) 0.063(3) 0.040(3) 0.024(2) -0.003(3)
C22 0.060(3) 0.083(3) 0.068(3) 0.038(3) 0.031(3) -0.007(3)
C61 0.059(3) 0.080(3) 0.064(3) 0.036(3) 0.027(3) -0.005(3)
C23 0.052(3) 0.074(3) 0.055(3) 0.037(3) 0.024(3) -0.001(3)
C62 0.045(3) 0.054(2) 0.032(2) 0.017(2) 0.012(2) 0.024(2)
C63 0.044(3) 0.061(3) 0.030(3) 0.018(2) 0.010(2) 0.036(3)
C64 0.072(4) 0.066(4) 0.038(3) 0.022(3) 0.025(3) 0.047(4)
C65 0.046(3) 0.051(3) 0.074(4) 0.037(3) 0.041(3) 0.016(3)
C66 0.044(3) 0.065(4) 0.076(4) 0.047(3) 0.042(3) 0.033(3)
C68 0.046(3) 0.043(3) 0.055(4) 0.017(3) 0.016(3) 0.021(3)
C69 0.039(3) 0.047(3) 0.030(3) 0.002(2) 0.006(2) 0.025(2)
C70 0.070(4) 0.047(3) 0.066(4) 0.033(3) 0.023(3) 0.027(3)
C71 0.046(3) 0.060(2) 0.035(2) 0.006(2) 0.016(2) 0.024(3)
C72 0.131(7) 0.053(4) 0.045(4) 0.018(3) 0.015(4) 0.048(4)
C73 0.041(3) 0.027(3) 0.043(3) 0.004(3) 0.007(3) 0.008(3)
C74 0.032(3) 0.022(3) 0.042(3) 0.011(2) 0.015(3) 0.012(3)
C75 0.036(3) 0.026(3) 0.053(3) 0.020(3) 0.019(3) 0.019(3)
C76 0.165(9) 0.061(4) 0.048(4) 0.024(4) 0.013(5) 0.044(5)
C77 0.051(3) 0.062(2) 0.035(2) 0.017(2) 0.014(2) 0.023(3)
C79 0.080(5) 0.063(4) 0.062(4) 0.023(3) 0.034(4) 0.053(4)
C81 0.034(3) 0.025(3) 0.051(3) 0.020(3) 0.018(3) 0.019(3)
F6 0.097(6) 0.122(6) 0.059(5) -0.001(4) -0.027(4) -0.064(5)
C83 0.054(3) 0.068(3) 0.033(2) 0.014(2) 0.016(2) 0.027(3)
C84 0.111(6) 0.100(6) 0.059(4) 0.033(4) 0.056(4) 0.078(5)
C86 0.051(3) 0.067(3) 0.035(2) 0.006(2) 0.013(3) 0.024(3)
C87 0.053(4) 0.042(3) 0.038(4) -0.002(4) -0.004(4) -0.009(3)
C88 0.041(3) 0.026(3) 0.036(3) -0.006(3) -0.003(3) 0.002(3)
C89 0.052(4) 0.034(4) 0.034(3) -0.008(3) -0.004(3) -0.005(3)
C90 0.067(5) 0.048(4) 0.040(4) -0.007(4) -0.006(4) -0.017(4)
C91 0.068(5) 0.059(4) 0.040(4) -0.003(4) -0.011(4) -0.034(4)
C1 0.063(4) 0.058(4) 0.040(4) -0.004(4) -0.009(4) -0.024(3)
C92 0.013(4) 0.021(4) 0.054(6) 0.019(4) 0.001(4) 0.000(3)
F7 0.093(5) 0.104(5) 0.102(5) 0.038(4) 0.043(4) -0.024(4)
C57 0.061(8) 0.046(6) 0.034(6) 0.020(5) 0.017(5) 0.040(6)
O93 0.030(3) 0.031(3) 0.040(3) 0.018(3) 0.004(3) 0.015(3)
O95 0.060(6) 0.105(8) 0.100(9) 0.064(7) 0.020(6) 0.029(6)
F6A 0.091(8) 0.116(8) 0.054(7) -0.023(6) -0.016(6) -0.052(7)
C87A 0.054(5) 0.043(4) 0.036(5) -0.005(5) -0.003(5) -0.011(4)
C88A 0.044(4) 0.030(4) 0.033(4) -0.004(4) -0.002(4) 0.003(4)
C89A 0.050(5) 0.036(4) 0.037(4) -0.008(4) -0.004(4) -0.005(4)
C90A 0.062(5) 0.049(4) 0.035(4) -0.009(4) -0.006(4) -0.019(4)
C91A 0.068(5) 0.062(5) 0.037(5) -0.012(5) -0.007(5) -0.023(4)
C1A 0.066(5) 0.059(5) 0.042(6) -0.010(5) -0.002(5) -0.018(5)
F4A 0.064(11) 0.043(9) 0.098(12) 0.021(9) 0.021(10) 0.024(9)
C49A 0.052(4) 0.035(4) 0.065(4) 0.015(4) 0.016(4) 0.023(4)
C85A 0.054(4) 0.038(4) 0.084(5) 0.020(4) 0.004(4) 0.022(4)
C78A 0.052(5) 0.037(5) 0.095(5) 0.032(5) 0.002(5) 0.022(5)
C80A 0.058(5) 0.040(5) 0.089(5) 0.026(5) 0.019(5) 0.024(5)
C94A 0.061(6) 0.042(5) 0.079(6) 0.018(5) 0.028(5) 0.027(5)
C82A 0.055(5) 0.037(5) 0.065(5) 0.014(5) 0.024(5) 0.025(5)
O47A 0.048(10) 0.036(9) 0.061(11) 0.018(9) 0.004(10) 0.018(9)
C67A 0.045(4) 0.034(4) 0.059(5) 0.013(4) 0.012(4) 0.018(4)
C73A 0.033(3) 0.020(2) 0.036(3) 0.005(2) 0.014(2) 0.011(2)
C74A 0.041(3) 0.026(2) 0.046(3) 0.006(2) 0.018(3) 0.005(2)
C81A 0.038(3) 0.032(3) 0.057(3) 0.025(2) 0.021(3) 0.020(2)
C75A 0.039(3) 0.033(3) 0.060(3) 0.027(2) 0.014(3) 0.015(2)
C5A 0.023(2) 0.026(2) 0.031(3) 0.017(2) 0.014(2) 0.008(2)
C18A 0.026(3) 0.025(3) 0.037(3) 0.019(2) 0.015(2) 0.009(2)
O31A 0.031(3) 0.040(3) 0.028(3) 0.011(3) 0.017(3) 0.021(3)
O38A 0.034(3) 0.045(3) 0.032(3) 0.007(3) 0.015(3) 0.018(3)
C16A 0.035(2) 0.044(2) 0.031(2) 0.010(2) 0.014(2) 0.021(2)
F5A 0.063(5) 0.089(5) 0.028(4) 0.018(4) 0.020(4) 0.022(5)
C46A 0.042(3) 0.051(2) 0.032(2) 0.011(2) 0.014(2) 0.023(2)
C71A 0.046(3) 0.059(3) 0.034(2) 0.007(2) 0.015(3) 0.023(3)
C86A 0.050(3) 0.065(3) 0.034(3) 0.007(3) 0.015(3) 0.024(3)
C83A 0.053(3) 0.068(3) 0.033(2) 0.013(2) 0.015(3) 0.023(3)
C77A 0.050(3) 0.061(3) 0.034(3) 0.017(2) 0.012(3) 0.024(3)
C62A 0.046(3) 0.055(3) 0.033(3) 0.016(2) 0.013(3) 0.023(3)
C24A 0.041(2) 0.065(3) 0.036(2) 0.032(2) 0.015(2) 0.012(2)
O44A 0.044(4) 0.058(3) 0.038(3) 0.029(3) 0.013(3) 0.016(3)
O45A 0.038(3) 0.062(3) 0.034(3) 0.029(3) 0.016(3) 0.015(3)
C58A 0.045(2) 0.072(3) 0.045(2) 0.038(2) 0.017(2) 0.005(2)
C59A 0.046(3) 0.075(3) 0.051(3) 0.039(3) 0.018(2) 0.003(3)
C60A 0.049(3) 0.080(3) 0.058(3) 0.039(3) 0.022(3) 0.002(3)
C22A 0.059(3) 0.084(3) 0.067(3) 0.041(3) 0.027(3) -0.006(3)
C61A 0.059(3) 0.080(3) 0.067(3) 0.038(3) 0.027(3) -0.006(3)
C23A 0.053(3) 0.077(3) 0.057(3) 0.036(2) 0.022(2) -0.001(3)
F7A 0.086(4) 0.112(5) 0.094(4) 0.043(4) 0.040(4) -0.019(4)
O35A 0.166(7) 0.068(4) 0.046(3) -0.004(3) -0.028(4) 0.062(4)
F4B 0.048(3) 0.055(3) 0.170(5) 0.056(3) -0.013(3) 0.015(2)
C49B 0.040(3) 0.030(2) 0.058(3) 0.015(2) 0.022(2) 0.022(2)
C85B 0.060(3) 0.038(3) 0.080(4) 0.008(3) -0.016(3) 0.022(3)
C78B 0.070(4) 0.049(3) 0.101(5) 0.014(4) -0.028(4) 0.021(3)
C80B 0.040(3) 0.035(3) 0.103(4) 0.033(3) 0.001(3) 0.013(2)
C94B 0.062(3) 0.038(3) 0.090(4) 0.025(3) 0.032(3) 0.029(3)
C82B 0.073(4) 0.043(3) 0.069(4) 0.017(3) 0.031(3) 0.029(3)
O47B 0.0282(19) 0.029(2) 0.050(4) 0.014(3) 0.0138(18) 0.0170(16)
C67B 0.046(3) 0.036(3) 0.048(3) 0.014(2) 0.019(2) 0.020(2)

loop_
_atom_type_symbol
_atom_type_description
_atom_type_scat_dispersion_real
_atom_type_scat_dispersion_imag
_atom_type_scat_source
C C 0.0033 0.0016 'International Tables Vol C Tables 4.2.6.8 and 6.1.1.4'
H H 0.0000 0.0000 'International Tables Vol C Tables 4.2.6.8 and 6.1.1.4'
F F 0.0171 0.0103 'International Tables Vol C Tables 4.2.6.8 and 6.1.1.4'
In In -0.7276 1.3100 'International Tables Vol C Tables 4.2.6.8 and 6.1.1.4'
N N 0.0061 0.0033 'International Tables Vol C Tables 4.2.6.8 and 6.1.1.4'
O O 0.0106 0.0060 'International Tables Vol C Tables 4.2.6.8 and 6.1.1.4'

loop_
_geom_angle_atom_site_label_1
_geom_angle_atom_site_label_2
_geom_angle_atom_site_label_3
_geom_angle
_geom_angle_site_symmetry_1
_geom_angle_site_symmetry_3
_geom_angle_publ_flag
O2 In1 O11 77.20(10) . . ?
O2 In1 O14 74.40(10) . . ?
O2 In1 N7 131.79(12) . . ?
O11 In1 N7 147.13(11) . . ?
O14 In1 O11 138.13(10) . . ?
O14 In1 N7 72.97(12) . . ?
O23 In1 O2 143.97(11) . . ?
O23 In1 O11 74.49(10) . . ?
O23 In1 O14 141.15(11) . . ?
O23 In1 N7 72.67(12) . . ?
O24 In1 O2 105.07(11) . . ?
O24 In1 O11 75.09(11) . . ?
O24 In1 O14 83.31(11) . . ?
O24 In1 O23 88.73(13) . . ?
O24 In1 O32 177.35(13) . . ?
O24 In1 N7 105.27(13) . . ?
O32 In1 O2 75.45(11) . . ?
O32 In1 O11 102.58(12) . . ?
O32 In1 O14 99.32(12) . . ?
O32 In1 O23 89.42(13) . . ?
O32 In1 N7 75.95(14) . . ?
O2 In2 O4 98.62(10) . . ?
O2 In2 O7 160.17(10) . . ?
O2 In2 O8 83.04(10) . . ?
O2 In2 O14 77.40(10) . . ?
O4 In2 O7 98.33(10) . . ?
O4 In2 O8 80.20(10) . . ?
O4 In2 O14 174.71(11) . . ?
O7 In2 O8 89.78(11) . . ?
O10 In2 O2 95.37(11) . . ?
O10 In2 O4 95.81(11) . . ?
O10 In2 O7 93.07(11) . . ?
O10 In2 O8 175.40(11) . . ?
O10 In2 O14 88.09(12) . . ?
O14 In2 O7 85.00(10) . . ?
O14 In2 O8 95.75(11) . . ?
O3 In3 O4 101.21(10) . . ?
O3 In3 O19 81.63(11) . . ?
O3 In3 O22 178.41(11) . . ?
O3 In3 O29 81.10(11) . . ?
O4 In3 O22 80.36(10) . . ?
O4 In3 O29 176.46(11) . . ?
O6 In3 O3 100.19(11) . . ?
O6 In3 O4 100.50(11) . . ?
O6 In3 O19 177.32(10) . . ?
O6 In3 O22 79.21(11) . . ?
O6 In3 O29 81.64(11) . . ?
O19 In3 O4 81.01(11) . . ?
O19 In3 O22 98.92(11) . . ?
O19 In3 O29 96.75(12) . . ?
O22 In3 O29 97.35(11) . . ?
O1 In4 O2 99.22(11) . . ?
O1 In4 O3 94.56(11) . . ?
O1 In4 O11 80.45(11) . . ?
O1 In4 O13 174.55(10) . . ?
O1 In4 O16 82.00(11) . . ?
O2 In4 O3 94.09(10) . . ?
O2 In4 O11 82.55(10) . . ?
O2 In4 O13 80.28(11) . . ?
O2 In4 O16 174.19(10) . . ?
O3 In4 O13 80.08(11) . . ?
O3 In4 O16 80.13(11) . . ?
O11 In4 O3 173.42(10) . . ?
O11 In4 O13 104.81(11) . . ?
O11 In4 O16 103.26(11) . . ?
O16 In4 O13 97.95(11) . . ?
O4 In5 O22 79.59(10) . . ?
O5 In5 O4 93.85(11) . . ?
O5 In5 O9 172.24(11) . . ?
O5 In5 O15 91.37(11) . . ?
O5 In5 O22 76.58(11) . . ?
O9 In5 O4 78.40(10) . . ?
O9 In5 O15 89.22(12) . . ?
O9 In5 O22 102.17(11) . . ?
O15 In5 O4 97.43(10) . . ?
O15 In5 O22 167.28(11) . . ?
O27 In5 O4 161.68(11) . . ?
O27 In5 O5 98.84(12) . . ?
O27 In5 O9 88.81(12) . . ?
O27 In5 O15 95.43(12) . . ?
O27 In5 O22 90.53(12) . . ?
O1 In6 O11 75.61(10) . . ?
O1 In6 O18 74.21(10) . . ?
O1 In6 O25 138.51(11) . . ?
O1 In6 N4 144.73(11) . . ?
O11 In6 N4 136.11(11) . . ?
O17 In6 O1 76.51(11) . . ?
O17 In6 O11 112.45(11) . . ?
O17 In6 O18 87.04(12) . . ?
O17 In6 O25 87.66(11) . . ?
O17 In6 N4 97.78(13) . . ?
O18 In6 O11 138.68(10) . . ?
O18 In6 N4 70.73(11) . . ?
O24 In6 O1 104.84(11) . . ?
O24 In6 O11 75.32(11) . . ?
O24 In6 O17 172.08(12) . . ?
O24 In6 O18 85.86(12) . . ?
O24 In6 O25 96.02(12) . . ?
O24 In6 N4 76.55(12) . . ?
O25 In6 O11 75.62(11) . . ?
O25 In6 O18 143.83(11) . . ?
O25 In6 N4 74.61(12) . . ?
O5 In7 O6 100.19(11) . . ?
O5 In7 O22 72.40(10) . . ?
O5 In7 O26 91.33(12) . . ?
O5 In7 O30 177.30(11) . . ?
O5 In7 N1 76.47(12) . . ?
O5 In7 O41 95.19(12) . . ?
O6 In7 O22 73.21(10) . . ?
O6 In7 O26 74.39(11) . . ?
O6 In7 N1 146.58(12) . . ?
O6 In7 O41 140.32(11) . . ?
O26 In7 O22 140.15(10) . . ?
O26 In7 N1 72.48(12) . . ?
O26 In7 O41 141.83(11) . . ?
O30 In7 O6 77.24(11) . . ?
O30 In7 O22 107.39(12) . . ?
O30 In7 O26 87.20(12) . . ?
O30 In7 N1 105.20(13) . . ?
O30 In7 O41 87.36(12) . . ?
N1 In7 O22 133.81(11) . . ?
O41 In7 O22 77.09(11) . . ?
O41 In7 N1 72.64(12) . . ?
O4 In8 O8 74.62(10) . . ?
O4 In8 O19 75.80(10) . . ?
O4 In8 O34 152.24(11) . . ?
O4 In8 N2 126.39(12) . . ?
O9 In8 O4 76.49(10) . . ?
O9 In8 O8 113.64(11) . . ?
O9 In8 O19 90.42(11) . . ?
O9 In8 O34 94.05(11) . . ?
O9 In8 N2 77.04(12) . . ?
O12 In8 O4 102.23(11) . . ?
O12 In8 O8 75.80(10) . . ?
O12 In8 O9 169.28(12) . . ?
O12 In8 O19 78.99(11) . . ?
O12 In8 O34 82.23(11) . . ?
O12 In8 N2 111.38(12) . . ?
O19 In8 O8 135.59(10) . . ?
O19 In8 N2 149.33(12) . . ?
O34 In8 O8 132.36(11) . . ?
O34 In8 O19 78.27(12) . . ?
O34 In8 N2 74.91(13) . . ?
N2 In8 O8 74.75(11) . . ?
O2 In9 O8 75.30(9) . . ?
O2 In9 O13 76.56(10) . . ?
O2 In9 O33 151.11(11) . . ?
O2 In9 O36 146.23(12) . . ?
O12 In9 O2 99.33(11) . . ?
O12 In9 O8 72.88(10) . . ?
O12 In9 O13 78.65(11) . . ?
O12 In9 O32 177.01(13) . . ?
O12 In9 O33 95.67(11) . . ?
O12 In9 O36 92.44(12) . . ?
O13 In9 O8 135.58(10) . . ?
O13 In9 O33 82.43(11) . . ?
O32 In9 O2 77.87(11) . . ?
O32 In9 O8 107.20(12) . . ?
O32 In9 O13 99.56(12) . . ?
O32 In9 O33 86.44(12) . . ?
O32 In9 O36 90.49(13) . . ?
O33 In9 O8 133.06(10) . . ?
O36 In9 O8 78.22(11) . . ?
O36 In9 O13 137.06(11) . . ?
O36 In9 O33 56.47(12) . . ?
O1 In10 O10 95.16(11) . . ?
O1 In10 O21 79.86(11) . . ?
O6 In10 O1 96.38(11) . . ?
O6 In10 O10 99.13(11) . . ?
O6 In10 O21 79.28(11) . . ?
O10 In10 O21 174.52(12) . . ?
O18 In10 O1 79.13(11) . . ?
O18 In10 O6 170.41(12) . . ?
O18 In10 O10 89.76(12) . . ?
O18 In10 O21 91.53(12) . . ?
O18 In10 O26 105.18(11) . . ?
O26 In10 O1 167.99(12) . . ?
O26 In10 O6 77.60(11) . . ?
O26 In10 O10 96.05(12) . . ?
O26 In10 O21 88.75(12) . . ?
O11 In11 O25 80.72(11) . . ?
O11 In11 O31 104.9(3) . . ?
O11 In11 O38 95.4(4) . . ?
O11 In11 O31A 99.3(6) . . ?
O11 In11 O38A 93.2(8) . . ?
O11 In11 O47B 163.4(3) . . ?
O23 In11 O11 80.15(11) . . ?
O23 In11 O25 105.49(13) . . ?
O23 In11 O31 157.1(4) . . ?
O23 In11 O38 99.4(4) . . ?
O23 In11 O31A 157.0(9) . . ?
O23 In11 O38A 98.7(10) . . ?
O23 In11 O47B 90.74(16) . . ?
O25 In11 O31 97.3(4) . . ?
O25 In11 O38 153.7(4) . . ?
O25 In11 O31A 97.1(9) . . ?
O25 In11 O38A 153.6(10) . . ?
O25 In11 O47B 88.5(3) . . ?
O31 In11 O38 58.3(4) . . ?
O35 In11 O11 159(2) . . ?
O35 In11 O23 88.9(7) . . ?
O35 In11 O25 84.6(19) . . ?
O35 In11 O31 92.4(13) . . ?
O35 In11 O38 105(2) . . ?
O38A In11 O31A 58.3(9) . . ?
O47B In11 O31A 94.4(7) . . ?
O47B In11 O38A 101.9(8) . . ?
O1 In12 O16 75.07(10) . . ?
O1 In12 O21 77.16(11) . . ?
O1 In12 O39 153.00(12) . . ?
O1 In12 N3 129.04(12) . . ?
O17 In12 O1 77.24(11) . . ?
O17 In12 O16 110.15(11) . . ?
O17 In12 O21 94.62(12) . . ?
O17 In12 O39 98.01(13) . . ?
O17 In12 N3 77.06(13) . . ?
O20 In12 O1 101.02(11) . . ?
O20 In12 O16 75.48(12) . . ?
O20 In12 O17 173.14(13) . . ?
O20 In12 O21 78.52(12) . . ?
O20 In12 O39 80.50(13) . . ?
O20 In12 N3 108.74(13) . . ?
O21 In12 O16 137.09(10) . . ?
O21 In12 O39 76.77(12) . . ?
O21 In12 N3 147.98(13) . . ?
O39 In12 O16 130.33(12) . . ?
O39 In12 N3 73.96(13) . . ?
N3 In12 O16 73.71(13) . . ?
O6 In13 O21 76.04(11) . . ?
O6 In13 O29 73.02(10) . . ?
O6 In13 N6 123.97(13) . . ?
O20 In13 O6 99.58(11) . . ?
O20 In13 O21 78.31(12) . . ?
O20 In13 O29 73.01(11) . . ?
O20 In13 O30 173.70(12) . . ?
O20 In13 O42 84.87(13) . . ?
O20 In13 N6 109.48(14) . . ?
O21 In13 O29 132.97(10) . . ?
O21 In13 N6 154.89(14) . . ?
O30 In13 O6 75.46(11) . . ?
O30 In13 O21 96.56(12) . . ?
O30 In13 O29 108.67(11) . . ?
O30 In13 N6 76.71(14) . . ?
O42 In13 O6 154.99(14) . . ?
O42 In13 O21 80.88(13) . . ?
O42 In13 O29 131.23(14) . . ?
O42 In13 O30 98.02(13) . . ?
O42 In13 N6 76.27(14) . . ?
N6 In13 O29 71.44(14) . . ?
O3 In14 O13 73.08(10) . . ?
O3 In14 O19 75.87(10) . . ?
O3 In14 O37 153.73(12) . . ?
O3 In14 N5 125.01(13) . . ?
O12 In14 O3 100.16(11) . . ?
O12 In14 O13 74.71(10) . . ?
O12 In14 O19 78.52(11) . . ?
O12 In14 O28 171.74(12) . . ?
O12 In14 O37 83.09(13) . . ?
O12 In14 N5 110.55(13) . . ?
O19 In14 O13 134.11(10) . . ?
O28 In14 O3 76.54(12) . . ?
O28 In14 O13 111.02(12) . . ?
O28 In14 O19 93.29(12) . . ?
O28 In14 O37 96.54(14) . . ?
O28 In14 N5 77.26(14) . . ?
O37 In14 O13 132.12(12) . . ?
O37 In14 O19 79.33(11) . . ?
O37 In14 N5 76.52(13) . . ?
N5 In14 O13 72.70(12) . . ?
N5 In14 O19 152.76(12) . . ?
O3 In15 O16 74.37(10) . . ?
O3 In15 O29 77.69(10) . . ?
O3 In15 O44 151.2(4) . . ?
O3 In15 O45 144.8(5) . . ?
O3 In15 O44A 157.0(3) . . ?
O3 In15 O45A 138.1(3) . . ?
O16 In15 O44 132.3(5) . . ?
O20 In15 O3 102.05(12) . . ?
O20 In15 O16 76.35(11) . . ?
O20 In15 O28 170.13(13) . . ?
O20 In15 O29 78.05(12) . . ?
O20 In15 O44 95.9(4) . . ?
O20 In15 O45 92.2(4) . . ?
O20 In15 O44A 90.2(3) . . ?
O20 In15 O45A 100.5(3) . . ?
O28 In15 O3 77.79(12) . . ?
O28 In15 O16 112.80(12) . . ?
O28 In15 O29 92.35(12) . . ?
O28 In15 O44 80.7(4) . . ?
O28 In15 O45 93.3(4) . . ?
O28 In15 O44A 86.8(3) . . ?
O28 In15 O45A 85.5(3) . . ?
O29 In15 O16 136.76(10) . . ?
O29 In15 O44 84.4(5) . . ?
O29 In15 O44A 86.1(4) . . ?
O45 In15 O16 78.2(5) . . ?
O45 In15 O29 137.2(5) . . ?
O45 In15 O44 54.9(7) . . ?
O44A In15 O16 128.0(3) . . ?
O45A In15 O16 77.3(4) . . ?
O45A In15 O29 141.8(3) . . ?
O45A In15 O44A 55.8(5) . . ?
In4 O1 In6 104.00(11) . . ?
In4 O1 In10 132.43(14) . . ?
In4 O1 In12 106.82(12) . . ?
In10 O1 In6 102.89(12) . . ?
In10 O1 In12 105.25(12) . . ?
In12 O1 In6 101.57(11) . . ?
In2 O2 In1 103.75(11) . . ?
In2 O2 In9 107.63(12) . . ?
In4 O2 In1 101.68(11) . . ?
In4 O2 In2 132.63(13) . . ?
In4 O2 In9 105.41(12) . . ?
In9 O2 In1 101.68(11) . . ?
In3 O3 In4 128.58(13) . . ?
In3 O3 In14 104.06(12) . . ?
In3 O3 In15 103.85(12) . . ?
In4 O3 In14 108.75(12) . . ?
In4 O3 In15 107.61(12) . . ?
In15 O3 In14 100.59(11) . . ?
In2 O4 In3 125.91(13) . . ?
In2 O4 In5 118.30(12) . . ?
In2 O4 In8 105.15(11) . . ?
In3 O4 In5 101.13(11) . . ?
In3 O4 In8 102.24(11) . . ?
In5 O4 In8 100.25(11) . . ?
In5 O5 In7 112.03(12) . . ?
C7 O5 In5 131.3(3) . . ?
C7 O5 In7 115.7(3) . . ?
In3 O6 In7 108.70(12) . . ?
In3 O6 In10 126.54(13) . . ?
In3 O6 In13 108.56(12) . . ?
In7 O6 In13 102.68(11) . . ?
In10 O6 In7 102.48(12) . . ?
In10 O6 In13 105.40(12) . . ?
C2 O7 In2 134.8(3) . . ?
In2 O8 In8 99.08(11) . . ?
In2 O8 In9 94.03(10) . . ?
In8 O8 In9 92.37(10) . . ?
C13 O8 In2 126.3(3) . . ?
C13 O8 In8 114.7(2) . . ?
C13 O8 In9 123.1(2) . . ?
In5 O9 In8 104.60(12) . . ?
C11 O9 In5 122.1(3) . . ?
C11 O9 In8 115.2(2) . . ?
In2 O10 In10 133.10(15) . . ?
In2 O10 H10 113.4 . . ?
In10 O10 H10 113.4 . . ?
In4 O11 In1 98.55(11) . . ?
In4 O11 In6 99.93(11) . . ?
In6 O11 In1 99.06(11) . . ?
In11 O11 In1 100.39(11) . . ?
In11 O11 In4 149.68(14) . . ?
In11 O11 In6 100.20(11) . . ?
In9 O12 In8 118.19(14) . . ?
In9 O12 In14 114.88(14) . . ?
In14 O12 In8 109.65(13) . . ?
In4 O13 In9 97.75(11) . . ?
In4 O13 In14 97.86(10) . . ?
In9 O13 In14 91.33(10) . . ?
C19 O13 In4 123.8(3) . . ?
C19 O13 In9 125.5(3) . . ?
C19 O13 In14 113.1(2) . . ?
In2 O14 In1 102.75(11) . . ?
C5 O14 In1 124.7(11) . . ?
C5 O14 In2 125.6(8) . . ?
C5A O14 In1 118.2(6) . . ?
C5A O14 In2 129.9(4) . . ?
C2 O15 In5 132.8(3) . . ?
In4 O16 In12 96.08(11) . . ?
In4 O16 In15 97.65(11) . . ?
In15 O16 In12 90.66(10) . . ?
C8 O16 In4 125.6(3) . . ?
C8 O16 In12 112.0(3) . . ?
C8 O16 In15 126.2(3) . . ?
In12 O17 In6 103.65(13) . . ?
C12 O17 In6 127.4(3) . . ?
C12 O17 In12 114.1(3) . . ?
In10 O18 In6 101.83(12) . . ?
C30 O18 In6 122.5(3) . . ?
C30 O18 In10 135.7(3) . . ?
In3 O19 In8 100.30(12) . . ?
In3 O19 In14 98.35(11) . . ?
In3 O19 H19 109.4 . . ?
In8 O19 In14 92.82(10) . . ?
In8 O19 H19 115.6 . . ?
In14 O19 H19 134.6 . . ?
C57 O19 In3 116.1(5) . . ?
C57 O19 In8 130.3(5) . . ?
C57 O19 In14 112.7(4) . . ?
In12 O20 In13 108.72(15) . . ?
In15 O20 In12 116.38(15) . . ?
In15 O20 In13 115.55(15) . . ?
In10 O21 In12 97.69(11) . . ?
In10 O21 In13 99.24(12) . . ?
In10 O21 H21 131.5 . . ?
In12 O21 H21 115.0 . . ?
In13 O21 In12 94.26(12) . . ?
In13 O21 H21 112.2 . . ?
C92 O21 In10 114.6(4) . . ?
C92 O21 In12 121.3(4) . . ?
C92 O21 In13 124.4(4) . . ?
In3 O22 In5 98.67(11) . . ?
In3 O22 In7 98.18(11) . . ?
In3 O22 H22 118.9 . . ?
In5 O22 In7 98.98(11) . . ?
In5 O22 H22 118.9 . . ?
In7 O22 H22 118.9 . . ?
In11 O23 In1 104.97(12) . . ?
C75 O23 In1 122.1(6) . . ?
C75 O23 In11 132.4(6) . . ?
C75A O23 In1 117.7(4) . . ?
C75A O23 In11 132.2(4) . . ?
In6 O24 In1 109.04(12) . . ?
C26 O24 In1 135.3(3) . . ?
C26 O24 In6 115.6(3) . . ?
In11 O25 In6 102.64(12) . . ?
C63 O25 In6 117.9(3) . . ?
C63 O25 In11 121.3(3) . . ?
In10 O26 In7 102.12(12) . . ?
C6 O26 In7 121.9(3) . . ?
C6 O26 In10 131.8(3) . . ?
C17 O27 In5 129.6(3) . . ?
In15 O28 In14 103.89(13) . . ?
C29 O28 In14 112.8(3) . . ?
C29 O28 In15 125.9(3) . . ?
In3 O29 In13 96.46(11) . . ?
In3 O29 In15 97.09(11) . . ?
In15 O29 In13 92.94(10) . . ?
C21 O29 In3 126.0(3) . . ?
C21 O29 In13 113.3(3) . . ?
C21 O29 In15 123.5(3) . . ?
In7 O30 In13 104.26(13) . . ?
C41 O30 In7 127.5(3) . . ?
C41 O30 In13 112.6(3) . . ?
C16 O31 In11 91.1(10) . . ?
In9 O32 In1 104.89(13) . . ?
C73 O32 In1 107.1(6) . . ?
C73 O32 In9 114.4(6) . . ?
C73A O32 In1 117.3(4) . . ?
C73A O32 In9 132.7(4) . . ?
C27 O33 In9 88.5(3) . . ?
C35 O34 In8 105.8(3) . . ?
C67A O35 In11 145(3) . . ?
C27 O36 In9 92.8(3) . . ?
C56 O37 In14 105.3(3) . . ?
C16 O38 In11 88.6(10) . . ?
C39 O39 In12 106.4(3) . . ?
C9 N1 In7 107.8(3) . . ?
C9 N1 C10 112.0(4) . . ?
C9 N1 C40 110.4(4) . . ?
C10 N1 In7 106.7(3) . . ?
C40 N1 In7 107.8(3) . . ?
C40 N1 C10 112.0(4) . . ?
C69 O41 In7 119.5(3) . . ?
C53 O42 In13 107.3(3) . . ?
C17 O43 H43 109.5 . . ?
C24 O44 In15 85.0(16) . . ?
C24 O45 In15 100.2(16) . . ?
C14 N2 In8 108.8(3) . . ?
C14 N2 C33 110.2(4) . . ?
C15 N2 In8 106.1(3) . . ?
C15 N2 C14 112.0(4) . . ?
C15 N2 C33 109.7(3) . . ?
C33 N2 In8 110.0(3) . . ?
C34 O46 H46 109.5 . . ?
C20 N3 In12 105.5(3) . . ?
C20 N3 C37 111.6(4) . . ?
C20 N3 C50 110.6(4) . . ?
C37 N3 In12 109.4(3) . . ?
C37 N3 C50 110.0(4) . . ?
C50 N3 In12 109.7(3) . . ?
C32 N4 In6 107.7(3) . . ?
C32 N4 C42 110.7(4) . . ?
C32 N4 C55 112.5(4) . . ?
C42 N4 In6 105.7(3) . . ?
C42 N4 C55 112.9(4) . . ?
C55 N4 In6 106.9(3) . . ?
C43 N5 In14 107.5(3) . . ?
C44 N5 In14 105.6(3) . . ?
C44 N5 C43 110.9(4) . . ?
C44 N5 C45 112.2(4) . . ?
C45 N5 In14 111.2(3) . . ?
C45 N5 C43 109.2(4) . . ?
C31 N6 In13 111.1(3) . . ?
C31 N6 C47 109.9(5) . . ?
C31 N6 C52 111.1(4) . . ?
C47 N6 In13 107.5(3) . . ?
C52 N6 In13 105.5(3) . . ?
C52 N6 C47 111.6(4) . . ?
C18 N7 In1 105.4(11) . . ?
C18 N7 C74 110.1(12) . . ?
C74 N7 In1 101.5(7) . . ?
C81 N7 In1 112.0(6) . . ?
C81 N7 C18 121.3(14) . . ?
C81 N7 C74 104.8(9) . . ?
C74A N7 In1 108.3(5) . . ?
C74A N7 C81A 114.8(6) . . ?
C74A N7 C18A 112.7(7) . . ?
C81A N7 In1 104.4(4) . . ?
C18A N7 In1 109.4(6) . . ?
C18A N7 C81A 106.8(8) . . ?
O7 C2 O15 125.8(4) . . ?
O7 C2 C4 117.7(4) . . ?
O15 C2 C4 116.5(4) . . ?
C4 C3 H3 119.6 . . ?
C36 C3 H3 119.6 . . ?
C36 C3 C4 120.8(4) . . ?
C3 C4 C2 120.2(4) . . ?
C25 C4 C2 119.9(4) . . ?
C25 C4 C3 120.0(4) . . ?
O14 C5 H5A 111.6 . . ?
O14 C5 H5B 111.6 . . ?
O14 C5 C18 101.0(15) . . ?
H5A C5 H5B 109.4 . . ?
C18 C5 H5A 111.6 . . ?
C18 C5 H5B 111.6 . . ?
O26 C6 H6A 110.0 . . ?
O26 C6 H6B 110.0 . . ?
O26 C6 C9 108.4(4) . . ?
H6A C6 H6B 108.4 . . ?
C9 C6 H6A 110.0 . . ?
C9 C6 H6B 110.0 . . ?
O5 C7 H7A 109.8 . . ?
O5 C7 H7B 109.8 . . ?
O5 C7 C10 109.5(4) . . ?
H7A C7 H7B 108.2 . . ?
C10 C7 H7A 109.8 . . ?
C10 C7 H7B 109.8 . . ?
O16 C8 H8A 109.6 . . ?
O16 C8 H8B 109.6 . . ?
O16 C8 C37 110.4(4) . . ?
H8A C8 H8B 108.1 . . ?
C37 C8 H8A 109.6 . . ?
C37 C8 H8B 109.6 . . ?
N1 C9 C6 111.5(4) . . ?
N1 C9 H9A 109.3 . . ?
N1 C9 H9B 109.3 . . ?
C6 C9 H9A 109.3 . . ?
C6 C9 H9B 109.3 . . ?
H9A C9 H9B 108.0 . . ?
N1 C10 C7 113.5(4) . . ?
N1 C10 H10A 108.9 . . ?
N1 C10 H10B 108.9 . . ?
C7 C10 H10A 108.9 . . ?
C7 C10 H10B 108.9 . . ?
H10A C10 H10B 107.7 . . ?
O9 C11 H11A 109.4 . . ?
O9 C11 H11B 109.4 . . ?
O9 C11 C15 111.0(3) . . ?
H11A C11 H11B 108.0 . . ?
C15 C11 H11A 109.4 . . ?
C15 C11 H11B 109.4 . . ?
O17 C12 H12A 109.7 . . ?
O17 C12 H12B 109.7 . . ?
O17 C12 C20 109.7(4) . . ?
H12A C12 H12B 108.2 . . ?
C20 C12 H12A 109.7 . . ?
C20 C12 H12B 109.7 . . ?
O8 C13 H13A 109.8 . . ?
O8 C13 H13B 109.8 . . ?
O8 C13 C14 109.5(4) . . ?
H13A C13 H13B 108.2 . . ?
C14 C13 H13A 109.8 . . ?
C14 C13 H13B 109.8 . . ?
N2 C14 C13 113.3(3) . . ?
N2 C14 H14A 108.9 . . ?
N2 C14 H14B 108.9 . . ?
C13 C14 H14A 108.9 . . ?
C13 C14 H14B 108.9 . . ?
H14A C14 H14B 107.7 . . ?
N2 C15 C11 110.6(4) . . ?
N2 C15 H15A 109.5 . . ?
N2 C15 H15B 109.5 . . ?
C11 C15 H15A 109.5 . . ?
C11 C15 H15B 109.5 . . ?
H15A C15 H15B 108.1 . . ?
O31 C16 C46 122.0(16) . . ?
O38 C16 O31 122.0(15) . . ?
O38 C16 C46 115.9(16) . . ?
O27 C17 C28 113.7(4) . . ?
O43 C17 O27 125.6(4) . . ?
O43 C17 C28 120.7(4) . . ?
N7 C18 C5 114(2) . . ?
N7 C18 H18A 108.9 . . ?
N7 C18 H18B 108.9 . . ?
C5 C18 H18A 108.9 . . ?
C5 C18 H18B 108.9 . . ?
H18A C18 H18B 107.7 . . ?
O13 C19 H19A 109.7 . . ?
O13 C19 H19B 109.7 . . ?
O13 C19 C45 109.6(3) . . ?
H19A C19 H19B 108.2 . . ?
C45 C19 H19A 109.7 . . ?
C45 C19 H19B 109.7 . . ?
N3 C20 C12 110.3(4) . . ?
N3 C20 H20A 109.6 . . ?
N3 C20 H20B 109.6 . . ?
C12 C20 H20A 109.6 . . ?
C12 C20 H20B 109.6 . . ?
H20A C20 H20B 108.1 . . ?
O29 C21 H21A 109.5 . . ?
O29 C21 H21B 109.5 . . ?
O29 C21 C31 110.8(4) . . ?
H21A C21 H21B 108.1 . . ?
C31 C21 H21A 109.5 . . ?
C31 C21 H21B 109.5 . . ?
O44 C24 C58 118(2) . . ?
O45 C24 O44 119(2) . . ?
O45 C24 C58 123(2) . . ?
C4 C25 H25 120.1 . . ?
C4 C25 C66 119.7(4) . . ?
C66 C25 H25 120.1 . . ?
O24 C26 H26A 109.2 . . ?
O24 C26 H26B 109.2 . . ?
O24 C26 C55 111.9(4) . . ?
H26A C26 H26B 107.9 . . ?
C55 C26 H26A 109.2 . . ?
C55 C26 H26B 109.2 . . ?
O33 C27 O36 120.9(4) . . ?
O33 C27 C88 116.1(5) . . ?
O33 C27 C88A 127.6(7) . . ?
O36 C27 C88 122.8(5) . . ?
O36 C27 C88A 111.5(7) . . ?
C48 C28 C17 120.5(4) . . ?
C48 C28 C64 118.8(5) . . ?
C64 C28 C17 120.7(5) . . ?
O28 C29 H29A 109.7 . . ?
O28 C29 H29B 109.7 . . ?
O28 C29 C44 109.7(4) . . ?
H29A C29 H29B 108.2 . . ?
C44 C29 H29A 109.7 . . ?
C44 C29 H29B 109.7 . . ?
O18 C30 H30A 110.0 . . ?
O18 C30 H30B 110.0 . . ?
O18 C30 C32 108.3(4) . . ?
H30A C30 H30B 108.4 . . ?
C32 C30 H30A 110.0 . . ?
C32 C30 H30B 110.0 . . ?
N6 C31 C21 113.6(4) . . ?
N6 C31 H31A 108.9 . . ?
N6 C31 H31B 108.9 . . ?
C21 C31 H31A 108.9 . . ?
C21 C31 H31B 108.9 . . ?
H31A C31 H31B 107.7 . . ?
N4 C32 C30 112.0(4) . . ?
N4 C32 H32A 109.2 . . ?
N4 C32 H32B 109.2 . . ?
C30 C32 H32A 109.2 . . ?
C30 C32 H32B 109.2 . . ?
H32A C32 H32B 107.9 . . ?
N2 C33 H33A 109.7 . . ?
N2 C33 H33B 109.7 . . ?
N2 C33 C35 109.8(4) . . ?
H33A C33 H33B 108.2 . . ?
C35 C33 H33A 109.7 . . ?
C35 C33 H33B 109.7 . . ?
O40 C34 C38 117.9(5) . . ?
O46 C34 O40 125.2(5) . . ?
O46 C34 C38 116.9(5) . . ?
O34 C35 C33 108.5(4) . . ?
O34 C35 H35A 110.0 . . ?
O34 C35 H35B 110.0 . . ?
C33 C35 H35A 110.0 . . ?
C33 C35 H35B 110.0 . . ?
H35A C35 H35B 108.4 . . ?
C3 C36 H36 121.3 . . ?
C65 C36 C3 117.4(5) . . ?
C65 C36 H36 121.3 . . ?
N3 C37 C8 113.7(4) . . ?
N3 C37 H37A 108.8 . . ?
N3 C37 H37B 108.8 . . ?
C8 C37 H37A 108.8 . . ?
C8 C37 H37B 108.8 . . ?
H37A C37 H37B 107.7 . . ?
C54 C38 C34 120.8(5) . . ?
C72 C38 C34 120.4(5) . . ?
C72 C38 C54 118.8(5) . . ?
O39 C39 H39A 110.3 . . ?
O39 C39 H39B 110.3 . . ?
O39 C39 C50 107.3(4) . . ?
H39A C39 H39B 108.5 . . ?
C50 C39 H39A 110.3 . . ?
C50 C39 H39B 110.3 . . ?
N1 C40 H40A 109.4 . . ?
N1 C40 H40B 109.4 . . ?
N1 C40 C69 111.0(4) . . ?
H40A C40 H40B 108.0 . . ?
C69 C40 H40A 109.4 . . ?
C69 C40 H40B 109.4 . . ?
O30 C41 H41A 109.7 . . ?
O30 C41 H41B 109.7 . . ?
O30 C41 C52 109.6(4) . . ?
H41A C41 H41B 108.2 . . ?
C52 C41 H41A 109.7 . . ?
C52 C41 H41B 109.7 . . ?
N4 C42 H42A 109.6 . . ?
N4 C42 H42B 109.6 . . ?
N4 C42 C63 110.4(4) . . ?
H42A C42 H42B 108.1 . . ?
C63 C42 H42A 109.6 . . ?
C63 C42 H42B 109.6 . . ?
N5 C43 H43A 109.4 . . ?
N5 C43 H43B 109.4 . . ?
N5 C43 C56 111.2(4) . . ?
H43A C43 H43B 108.0 . . ?
C56 C43 H43A 109.4 . . ?
C56 C43 H43B 109.4 . . ?
N5 C44 C29 109.9(4) . . ?
N5 C44 H44A 109.7 . . ?
N5 C44 H44B 109.7 . . ?
C29 C44 H44A 109.7 . . ?
C29 C44 H44B 109.7 . . ?
H44A C44 H44B 108.2 . . ?
N5 C45 C19 114.6(4) . . ?
N5 C45 H45A 108.6 . . ?
N5 C45 H45B 108.6 . . ?
C19 C45 H45A 108.6 . . ?
C19 C45 H45B 108.6 . . ?
H45A C45 H45B 107.6 . . ?
C62 C46 C16 118.8(11) . . ?
C62 C46 C71 120.7(8) . . ?
C71 C46 C16 120.6(12) . . ?
N6 C47 H47A 109.8 . . ?
N6 C47 H47B 109.8 . . ?
N6 C47 C53 109.6(4) . . ?
H47A C47 H47B 108.2 . . ?
C53 C47 H47A 109.8 . . ?
C53 C47 H47B 109.8 . . ?
C28 C48 H48 119.3 . . ?
C68 C48 C28 121.4(5) . . ?
C68 C48 H48 119.3 . . ?
N3 C50 C39 111.1(4) . . ?
N3 C50 H50A 109.4 . . ?
N3 C50 H50B 109.4 . . ?
C39 C50 H50A 109.4 . . ?
C39 C50 H50B 109.4 . . ?
H50A C50 H50B 108.0 . . ?
C54 C51 H51 121.3 . . ?
C70 C51 H51 121.3 . . ?
C70 C51 C54 117.3(5) . . ?
N6 C52 C41 110.2(4) . . ?
N6 C52 H52A 109.6 . . ?
N6 C52 H52B 109.6 . . ?
C41 C52 H52A 109.6 . . ?
C41 C52 H52B 109.6 . . ?
H52A C52 H52B 108.1 . . ?
O42 C53 C47 109.7(5) . . ?
O42 C53 H53A 109.7 . . ?
O42 C53 H53B 109.7 . . ?
C47 C53 H53A 109.7 . . ?
C47 C53 H53B 109.7 . . ?
H53A C53 H53B 108.2 . . ?
C38 C54 H54 119.4 . . ?
C51 C54 C38 121.2(6) . . ?
C51 C54 H54 119.4 . . ?
N4 C55 C26 113.8(4) . . ?
N4 C55 H55A 108.8 . . ?
N4 C55 H55B 108.8 . . ?
C26 C55 H55A 108.8 . . ?
C26 C55 H55B 108.8 . . ?
H55A C55 H55B 107.7 . . ?
O37 C56 C43 109.0(5) . . ?
O37 C56 H56A 109.9 . . ?
O37 C56 H56B 109.9 . . ?
C43 C56 H56A 109.9 . . ?
C43 C56 H56B 109.9 . . ?
H56A C56 H56B 108.3 . . ?
C59 C58 C24 121.7(12) . . ?
C59 C58 C23 120.0 . . ?
C23 C58 C24 118.3(12) . . ?
C58 C59 H59 120.0 . . ?
C60 C59 C58 120.0 . . ?
C60 C59 H59 120.0 . . ?
C59 C60 H60 120.0 . . ?
C59 C60 C22 120.0 . . ?
C22 C60 H60 120.0 . . ?
C60 C22 C61 120.0 . . ?
F7 C22 C60 115.0(10) . . ?
F7 C22 C61 124.9(10) . . ?
C22 C61 H61 120.0 . . ?
C23 C61 C22 120.0 . . ?
C23 C61 H61 120.0 . . ?
C58 C23 H23 120.0 . . ?
C61 C23 C58 120.0 . . ?
C61 C23 H23 120.0 . . ?
C46 C62 H62 120.1 . . ?
C77 C62 C46 119.9(8) . . ?
C77 C62 H62 120.1 . . ?
O25 C63 C42 109.8(4) . . ?
O25 C63 H63A 109.7 . . ?
O25 C63 H63B 109.7 . . ?
C42 C63 H63A 109.7 . . ?
C42 C63 H63B 109.7 . . ?
H63A C63 H63B 108.2 . . ?
C28 C64 H64 119.9 . . ?
C28 C64 C84 120.2(6) . . ?
C84 C64 H64 119.9 . . ?
F1 C65 C36 117.7(5) . . ?
F1 C65 C66 118.9(5) . . ?
C36 C65 C66 123.4(5) . . ?
C25 C66 H66 120.7 . . ?
C65 C66 C25 118.7(5) . . ?
C65 C66 H66 120.7 . . ?
C48 C68 H68 121.1 . . ?
C79 C68 C48 117.8(6) . . ?
C79 C68 H68 121.1 . . ?
O41 C69 C40 108.7(4) . . ?
O41 C69 H69A 109.9 . . ?
O41 C69 H69B 109.9 . . ?
C40 C69 H69A 109.9 . . ?
C40 C69 H69B 109.9 . . ?
H69A C69 H69B 108.3 . . ?
C51 C70 F2 118.0(5) . . ?
C76 C70 F2 117.6(7) . . ?
C76 C70 C51 124.4(6) . . ?
C46 C71 H71 120.0 . . ?
C46 C71 C86 120.0(9) . . ?
C86 C71 H71 120.0 . . ?
C38 C72 H72 119.5 . . ?
C38 C72 C76 120.9(6) . . ?
C76 C72 H72 119.5 . . ?
O32 C73 H73A 104.9 . . ?
O32 C73 H73B 104.9 . . ?
H73A C73 H73B 105.8 . . ?
C74 C73 O32 129.5(18) . . ?
C74 C73 H73A 104.9 . . ?
C74 C73 H73B 104.9 . . ?
N7 C74 H73C 106.9 . . ?
N7 C74 H73D 106.9 . . ?
C73 C74 N7 121.9(18) . . ?
C73 C74 H73C 106.9 . . ?
C73 C74 H73D 106.9 . . ?
H73C C74 H73D 106.7 . . ?
O23 C75 H75A 108.7 . . ?
O23 C75 H75B 108.7 . . ?
O23 C75 C81 114.4(11) . . ?
H75A C75 H75B 107.6 . . ?
C81 C75 H75A 108.7 . . ?
C81 C75 H75B 108.7 . . ?
C70 C76 C72 117.3(7) . . ?
C70 C76 H76 121.3 . . ?
C72 C76 H76 121.3 . . ?
C62 C77 H77 121.4 . . ?
C83 C77 C62 117.2(9) . . ?
C83 C77 H77 121.4 . . ?
F3 C79 C84 118.0(6) . . ?
C68 C79 F3 118.7(6) . . ?
C68 C79 C84 123.3(5) . . ?
N7 C81 H81A 108.0 . . ?
N7 C81 H81B 108.0 . . ?
C75 C81 N7 117.2(10) . . ?
C75 C81 H81A 108.0 . . ?
C75 C81 H81B 108.0 . . ?
H81A C81 H81B 107.2 . . ?
C77 C83 F5 118.4(9) . . ?
C77 C83 C86 126.0(9) . . ?
C86 C83 F5 115.5(8) . . ?
C64 C84 H84 120.8 . . ?
C79 C84 C64 118.4(6) . . ?
C79 C84 H84 120.8 . . ?
C71 C86 H86 121.9 . . ?
C83 C86 C71 116.3(9) . . ?
C83 C86 H86 121.9 . . ?
C88 C87 H87 120.0 . . ?
C88 C87 C1 120.0 . . ?
C1 C87 H87 120.0 . . ?
C87 C88 C27 119.9(5) . . ?
C87 C88 C89 120.0 . . ?
C89 C88 C27 119.9(5) . . ?
C88 C89 H89 120.0 . . ?
C90 C89 C88 120.0 . . ?
C90 C89 H89 120.0 . . ?
C89 C90 H90 120.0 . . ?
C91 C90 C89 120.0 . . ?
C91 C90 H90 120.0 . . ?
F6 C91 C90 121.0(7) . . ?
F6 C91 C1 119.0(7) . . ?
C90 C91 C1 120.0 . . ?
C87 C1 H1 120.0 . . ?
C91 C1 C87 120.0 . . ?
C91 C1 H1 120.0 . . ?
O21 C92 H92A 109.5 . . ?
O21 C92 H92B 109.5 . . ?
O21 C92 H92C 109.5 . . ?
H92A C92 H92B 109.5 . . ?
H92A C92 H92C 109.5 . . ?
H92B C92 H92C 109.5 . . ?
O19 C57 H57A 109.5 . . ?
O19 C57 H57B 109.5 . . ?
O19 C57 H57C 109.5 . . ?
H57A C57 H57B 109.5 . . ?
H57A C57 H57C 109.5 . . ?
H57B C57 H57C 109.5 . . ?
H93A O93 H93B 104.5 . . ?
H95A O95 H95B 104.5 . . ?
C88A C87A H87A 120.0 . . ?
C88A C87A C1A 120.0 . . ?
C1A C87A H87A 120.0 . . ?
C87A C88A C27 119.5(10) . . ?
C87A C88A C89A 120.0 . . ?
C89A C88A C27 120.2(10) . . ?
C88A C89A H89A 120.0 . . ?
C88A C89A C90A 120.0 . . ?
C90A C89A H89A 120.0 . . ?
C89A C90A H90A 120.0 . . ?
C91A C90A C89A 120.0 . . ?
C91A C90A H90A 120.0 . . ?
F6A C91A C90A 119.2(12) . . ?
F6A C91A C1A 120.8(12) . . ?
C1A C91A C90A 120.0 . . ?
C87A C1A H1A 120.0 . . ?
C91A C1A C87A 120.0 . . ?
C91A C1A H1A 120.0 . . ?
C85A C49A C82A 120.0 . . ?
C85A C49A C67A 119.6(8) . . ?
C82A C49A C67A 120.3(8) . . ?
C49A C85A H85A 120.0 . . ?
C49A C85A C78A 120.0 . . ?
C78A C85A H85A 120.0 . . ?
C85A C78A H78A 120.0 . . ?
C85A C78A C80A 120.0 . . ?
C80A C78A H78A 120.0 . . ?
F4A C80A C78A 119.6(8) . . ?
F4A C80A C94A 119.8(8) . . ?
C94A C80A C78A 120.0 . . ?
C80A C94A H94A 120.0 . . ?
C80A C94A C82A 120.0 . . ?
C82A C94A H94A 120.0 . . ?
C49A C82A H82A 120.0 . . ?
C94A C82A C49A 120.0 . . ?
C94A C82A H82A 120.0 . . ?
C67A O47A H47C 109.5 . . ?
O35 C67A C49A 129(4) . . ?
O35 C67A O47A 114(4) . . ?
O47A C67A C49A 116.0(18) . . ?
O32 C73A H73E 109.5 . . ?
O32 C73A H73F 109.5 . . ?
O32 C73A C74A 110.8(6) . . ?
H73E C73A H73F 108.1 . . ?
C74A C73A H73E 109.5 . . ?
C74A C73A H73F 109.5 . . ?
N7 C74A C73A 117.2(7) . . ?
N7 C74A H74A 108.0 . . ?
N7 C74A H74B 108.0 . . ?
C73A C74A H74A 108.0 . . ?
C73A C74A H74B 108.0 . . ?
H74A C74A H74B 107.2 . . ?
N7 C81A H81C 108.3 . . ?
N7 C81A H81D 108.3 . . ?
H81C C81A H81D 107.4 . . ?
C75A C81A N7 115.9(7) . . ?
C75A C81A H81C 108.3 . . ?
C75A C81A H81D 108.3 . . ?
O23 C75A C81A 117.5(7) . . ?
O23 C75A H75C 107.9 . . ?
O23 C75A H75D 107.9 . . ?
C81A C75A H75C 107.9 . . ?
C81A C75A H75D 107.9 . . ?
H75C C75A H75D 107.2 . . ?
O14 C5A H5AA 108.6 . . ?
O14 C5A H5AB 108.6 . . ?
O14 C5A C18A 114.6(7) . . ?
H5AA C5A H5AB 107.6 . . ?
C18A C5A H5AA 108.6 . . ?
C18A C5A H5AB 108.6 . . ?
N7 C18A C5A 110.1(11) . . ?
N7 C18A H18C 109.6 . . ?
N7 C18A H18D 109.6 . . ?
C5A C18A H18C 109.6 . . ?
C5A C18A H18D 109.6 . . ?
H18C C18A H18D 108.2 . . ?
C16A O31A In11 91(2) . . ?
C16A O38A In11 95(2) . . ?
O31A C16A C46A 113(3) . . ?
O38A C16A O31A 115(3) . . ?
O38A C16A C46A 132(3) . . ?
C71A C46A C16A 117(2) . . ?
C71A C46A C62A 120.0 . . ?
C62A C46A C16A 123(2) . . ?
C46A C71A H71A 120.0 . . ?
C86A C71A C46A 120.0 . . ?
C86A C71A H71A 120.0 . . ?
C71A C86A H86A 120.0 . . ?
C71A C86A C83A 120.0 . . ?
C83A C86A H86A 120.0 . . ?
F5A C83A C86A 119.6(11) . . ?
F5A C83A C77A 120.4(11) . . ?
C77A C83A C86A 120.0 . . ?
C83A C77A H77A 120.0 . . ?
C83A C77A C62A 120.0 . . ?
C62A C77A H77A 120.0 . . ?
C46A C62A H62A 120.0 . . ?
C77A C62A C46A 120.0 . . ?
C77A C62A H62A 120.0 . . ?
O44A C24A O45A 120.6(17) . . ?
O44A C24A C58A 126.3(16) . . ?
O45A C24A C58A 113.0(14) . . ?
C24A O44A In15 87.9(12) . . ?
C24A O45A In15 94.5(10) . . ?
C59A C58A C24A 119.2(8) . . ?
C59A C58A C23A 120.0 . . ?
C23A C58A C24A 120.8(8) . . ?
C58A C59A H59A 120.0 . . ?
C58A C59A C60A 120.0 . . ?
C60A C59A H59A 120.0 . . ?
C59A C60A H60A 120.0 . . ?
C22A C60A C59A 120.0 . . ?
C22A C60A H60A 120.0 . . ?
C61A C22A C60A 120.0 . . ?
F7A C22A C60A 115.7(8) . . ?
F7A C22A C61A 124.3(8) . . ?
C22A C61A H61A 120.0 . . ?
C22A C61A C23A 120.0 . . ?
C23A C61A H61A 120.0 . . ?
C58A C23A H23A 120.0 . . ?
C61A C23A C58A 120.0 . . ?
C61A C23A H23A 120.0 . . ?
C67B O35A H35C 109.5 . . ?
C85B C49B C82B 120.0 . . ?
C85B C49B C67B 119.4(4) . . ?
C82B C49B C67B 120.6(4) . . ?
C49B C85B H85B 120.0 . . ?
C49B C85B C78B 120.0 . . ?
C78B C85B H85B 120.0 . . ?
C85B C78B H78B 120.0 . . ?
C80B C78B C85B 120.0 . . ?
C80B C78B H78B 120.0 . . ?
F4B C80B C78B 119.9(5) . . ?
F4B C80B C94B 120.1(5) . . ?
C94B C80B C78B 120.0 . . ?
C80B C94B H94B 120.0 . . ?
C82B C94B C80B 120.0 . . ?
C82B C94B H94B 120.0 . . ?
C49B C82B H82B 120.0 . . ?
C94B C82B C49B 120.0 . . ?
C94B C82B H82B 120.0 . . ?
C67B O47B In11 127.3(5) . . ?
O35A C67B C49B 118.5(5) . . ?
O35A C67B O47B 126.1(6) . . ?
O47B C67B C49B 115.4(6) . . ?

loop_
_geom_bond_atom_site_label_1
_geom_bond_atom_site_label_2
_geom_bond_distance
_geom_bond_site_symmetry_2
_geom_bond_publ_flag
In1 O2 2.215(3) . ?
In1 O11 2.300(3) . ?
In1 O14 2.218(3) . ?
In1 O23 2.187(3) . ?
In1 O24 2.150(3) . ?
In1 O32 2.177(3) . ?
In1 N7 2.394(4) . ?
In2 O2 2.130(3) . ?
In2 O4 2.132(3) . ?
In2 O7 2.191(3) . ?
In2 O8 2.211(3) . ?
In2 O10 2.123(3) . ?
In2 O14 2.157(3) . ?
In3 O3 2.125(3) . ?
In3 O4 2.162(3) . ?
In3 O6 2.091(3) . ?
In3 O19 2.157(3) . ?
In3 O22 2.203(3) . ?
In3 O29 2.203(3) . ?
In4 O1 2.119(3) . ?
In4 O2 2.129(3) . ?
In4 O3 2.153(3) . ?
In4 O11 2.143(3) . ?
In4 O13 2.201(3) . ?
In4 O16 2.192(3) . ?
In5 O4 2.181(3) . ?
In5 O5 2.105(3) . ?
In5 O9 2.139(3) . ?
In5 O15 2.169(3) . ?
In5 O22 2.219(3) . ?
In5 O27 2.101(3) . ?
In6 O1 2.194(3) . ?
In6 O11 2.295(3) . ?
In6 O17 2.169(3) . ?
In6 O18 2.258(3) . ?
In6 O24 2.143(3) . ?
In6 O25 2.205(3) . ?
In6 N4 2.381(4) . ?
In7 O5 2.128(3) . ?
In7 O6 2.188(3) . ?
In7 O22 2.396(3) . ?
In7 O26 2.206(3) . ?
In7 O30 2.154(3) . ?
In7 N1 2.383(4) . ?
In7 O41 2.243(3) . ?
In8 O4 2.250(3) . ?
In8 O8 2.362(3) . ?
In8 O9 2.159(3) . ?
In8 O12 2.074(3) . ?
In8 O19 2.315(3) . ?
In8 O34 2.296(3) . ?
In8 N2 2.332(4) . ?
In9 O2 2.167(3) . ?
In9 O8 2.521(3) . ?
In9 O12 2.035(3) . ?
In9 O13 2.335(3) . ?
In9 O32 2.109(3) . ?
In9 O33 2.359(3) . ?
In9 O36 2.262(3) . ?
In10 O1 2.125(3) . ?
In10 O6 2.123(3) . ?
In10 O10 2.147(3) . ?
In10 O18 2.092(3) . ?
In10 O21 2.239(3) . ?
In10 O26 2.116(3) . ?
In11 O11 2.123(3) . ?
In11 O23 2.098(3) . ?
In11 O25 2.138(3) . ?
In11 O31 2.24(2) . ?
In11 O35 2.04(3) . ?
In11 O38 2.301(17) . ?
In11 O31A 2.24(5) . ?
In11 O38A 2.17(4) . ?
In11 O47B 2.140(6) . ?
In12 O1 2.183(3) . ?
In12 O16 2.448(3) . ?
In12 O17 2.145(3) . ?
In12 O20 2.066(3) . ?
In12 O21 2.308(3) . ?
In12 O39 2.318(3) . ?
In12 N3 2.353(4) . ?
In13 O6 2.221(3) . ?
In13 O20 2.088(3) . ?
In13 O21 2.298(3) . ?
In13 O29 2.485(3) . ?
In13 O30 2.208(3) . ?
In13 O42 2.198(4) . ?
In13 N6 2.376(4) . ?
In14 O3 2.202(3) . ?
In14 O12 2.058(3) . ?
In14 O13 2.487(3) . ?
In14 O19 2.348(3) . ?
In14 O28 2.152(3) . ?
In14 O37 2.239(3) . ?
In14 N5 2.347(4) . ?
In15 O3 2.173(3) . ?
In15 O16 2.441(3) . ?
In15 O20 2.025(4) . ?
In15 O28 2.122(4) . ?
In15 O29 2.311(3) . ?
In15 O44 2.52(3) . ?
In15 O45 2.199(19) . ?
In15 O44A 2.426(19) . ?
In15 O45A 2.254(14) . ?
O5 C7 1.414(5) . ?
O7 C2 1.260(5) . ?
O8 C13 1.436(5) . ?
O9 C11 1.422(5) . ?
O10 H10 0.9500 . ?
O13 C19 1.441(5) . ?
O14 C5 1.47(3) . ?
O14 C5A 1.372(14) . ?
O15 C2 1.269(5) . ?
O16 C8 1.435(5) . ?
O17 C12 1.423(5) . ?
O18 C30 1.402(5) . ?
O19 H19 0.8700 . ?
O19 C57 1.540(10) . ?
O21 H21 0.8700 . ?
O21 C92 1.497(10) . ?
O22 H22 1.0000 . ?
O23 C75 1.410(14) . ?
O23 C75A 1.361(8) . ?
O24 C26 1.389(5) . ?
O25 C63 1.404(5) . ?
O26 C6 1.405(5) . ?
O27 C17 1.288(5) . ?
O28 C29 1.428(6) . ?
O29 C21 1.438(5) . ?
O30 C41 1.436(5) . ?
O31 C16 1.269(12) . ?
O32 C73 1.623(16) . ?
O32 C73A 1.371(7) . ?
O33 C27 1.256(6) . ?
O34 C35 1.435(6) . ?
O35 C67A 1.203(14) . ?
O36 C27 1.259(6) . ?
O37 C56 1.441(6) . ?
O38 C16 1.259(13) . ?
O39 C39 1.438(7) . ?
O40 C34 1.274(6) . ?
N1 C9 1.478(6) . ?
N1 C10 1.488(7) . ?
N1 C40 1.483(6) . ?
O41 C69 1.432(6) . ?
O42 C53 1.419(7) . ?
O43 H43 0.8400 . ?
O43 C17 1.224(6) . ?
O44 C24 1.27(3) . ?
O45 C24 1.27(3) . ?
N2 C14 1.491(6) . ?
N2 C15 1.473(6) . ?
N2 C33 1.491(6) . ?
O46 H46 0.8400 . ?
O46 C34 1.247(7) . ?
N3 C20 1.476(6) . ?
N3 C37 1.479(7) . ?
N3 C50 1.490(6) . ?
N4 C32 1.469(6) . ?
N4 C42 1.476(6) . ?
N4 C55 1.482(6) . ?
F1 C65 1.364(6) . ?
F2 C70 1.382(7) . ?
N5 C43 1.502(6) . ?
N5 C44 1.480(7) . ?
N5 C45 1.483(6) . ?
N6 C31 1.481(8) . ?
N6 C47 1.495(6) . ?
N6 C52 1.491(6) . ?
N7 C18 1.49(3) . ?
N7 C74 1.669(19) . ?
N7 C81 1.455(14) . ?
N7 C74A 1.404(10) . ?
N7 C81A 1.500(8) . ?
N7 C18A 1.454(15) . ?
C2 C4 1.489(6) . ?
C3 H3 0.9500 . ?
C3 C4 1.394(6) . ?
C3 C36 1.386(7) . ?
C4 C25 1.384(6) . ?
C5 H5A 0.9900 . ?
C5 H5B 0.9900 . ?
C5 C18 1.61(3) . ?
C6 H6A 0.9900 . ?
C6 H6B 0.9900 . ?
C6 C9 1.521(6) . ?
C7 H7A 0.9900 . ?
C7 H7B 0.9900 . ?
C7 C10 1.526(7) . ?
C8 H8A 0.9900 . ?
C8 H8B 0.9900 . ?
C8 C37 1.524(7) . ?
C9 H9A 0.9900 . ?
C9 H9B 0.9900 . ?
C10 H10A 0.9900 . ?
C10 H10B 0.9900 . ?
C11 H11A 0.9900 . ?
C11 H11B 0.9900 . ?
C11 C15 1.519(6) . ?
F3 C79 1.370(6) . ?
C12 H12A 0.9900 . ?
C12 H12B 0.9900 . ?
C12 C20 1.515(7) . ?
C13 H13A 0.9900 . ?
C13 H13B 0.9900 . ?
C13 C14 1.547(6) . ?
C14 H14A 0.9900 . ?
C14 H14B 0.9900 . ?
C15 H15A 0.9900 . ?
C15 H15B 0.9900 . ?
C16 C46 1.497(14) . ?
C17 C28 1.502(6) . ?
C18 H18A 0.9900 . ?
C18 H18B 0.9900 . ?
C19 H19A 0.9900 . ?
C19 H19B 0.9900 . ?
C19 C45 1.531(6) . ?
C20 H20A 0.9900 . ?
C20 H20B 0.9900 . ?
C21 H21A 0.9900 . ?
C21 H21B 0.9900 . ?
C21 C31 1.490(8) . ?
C24 C58 1.43(3) . ?
C25 H25 0.9500 . ?
C25 C66 1.386(7) . ?
C26 H26A 0.9900 . ?
C26 H26B 0.9900 . ?
C26 C55 1.517(7) . ?
C27 C88 1.509(6) . ?
C27 C88A 1.458(8) . ?
C28 C48 1.385(7) . ?
C28 C64 1.388(7) . ?
C29 H29A 0.9900 . ?
C29 H29B 0.9900 . ?
C29 C44 1.508(7) . ?
C30 H30A 0.9900 . ?
C30 H30B 0.9900 . ?
C30 C32 1.518(6) . ?
C31 H31A 0.9900 . ?
C31 H31B 0.9900 . ?
C32 H32A 0.9900 . ?
C32 H32B 0.9900 . ?
C33 H33A 0.9900 . ?
C33 H33B 0.9900 . ?
C33 C35 1.508(7) . ?
C34 C38 1.515(7) . ?
C35 H35A 0.9900 . ?
C35 H35B 0.9900 . ?
C36 H36 0.9500 . ?
C36 C65 1.371(7) . ?
C37 H37A 0.9900 . ?
C37 H37B 0.9900 . ?
C38 C54 1.382(7) . ?
C38 C72 1.347(9) . ?
F5 C83 1.381(10) . ?
C39 H39A 0.9900 . ?
C39 H39B 0.9900 . ?
C39 C50 1.497(7) . ?
C40 H40A 0.9900 . ?
C40 H40B 0.9900 . ?
C40 C69 1.505(7) . ?
C41 H41A 0.9900 . ?
C41 H41B 0.9900 . ?
C41 C52 1.521(8) . ?
C42 H42A 0.9900 . ?
C42 H42B 0.9900 . ?
C42 C63 1.532(7) . ?
C43 H43A 0.9900 . ?
C43 H43B 0.9900 . ?
C43 C56 1.508(8) . ?
C44 H44A 0.9900 . ?
C44 H44B 0.9900 . ?
C45 H45A 0.9900 . ?
C45 H45B 0.9900 . ?
C46 C62 1.381(12) . ?
C46 C71 1.387(12) . ?
C47 H47A 0.9900 . ?
C47 H47B 0.9900 . ?
C47 C53 1.531(7) . ?
C48 H48 0.9500 . ?
C48 C68 1.385(7) . ?
C50 H50A 0.9900 . ?
C50 H50B 0.9900 . ?
C51 H51 0.9500 . ?
C51 C54 1.377(8) . ?
C51 C70 1.349(9) . ?
C52 H52A 0.9900 . ?
C52 H52B 0.9900 . ?
C53 H53A 0.9900 . ?
C53 H53B 0.9900 . ?
C54 H54 0.9500 . ?
C55 H55A 0.9900 . ?
C55 H55B 0.9900 . ?
C56 H56A 0.9900 . ?
C56 H56B 0.9900 . ?
C58 C59 1.3900 . ?
C58 C23 1.3900 . ?
C59 H59 0.9500 . ?
C59 C60 1.3900 . ?
C60 H60 0.9500 . ?
C60 C22 1.3900 . ?
C22 C61 1.3900 . ?
C22 F7 1.316(11) . ?
C61 H61 0.9500 . ?
C61 C23 1.3900 . ?
C23 H23 0.9500 . ?
C62 H62 0.9500 . ?
C62 C77 1.382(11) . ?
C63 H63A 0.9900 . ?
C63 H63B 0.9900 . ?
C64 H64 0.9500 . ?
C64 C84 1.389(8) . ?
C65 C66 1.376(8) . ?
C66 H66 0.9500 . ?
C68 H68 0.9500 . ?
C68 C79 1.354(8) . ?
C69 H69A 0.9900 . ?
C69 H69B 0.9900 . ?
C70 C76 1.331(9) . ?
C71 H71 0.9500 . ?
C71 C86 1.391(12) . ?
C72 H72 0.9500 . ?
C72 C76 1.409(9) . ?
C73 H73A 0.9900 . ?
C73 H73B 0.9900 . ?
C73 C74 0.90(2) . ?
C74 H73C 0.9900 . ?
C74 H73D 0.9900 . ?
C75 H75A 0.9900 . ?
C75 H75B 0.9900 . ?
C75 C81 1.45(2) . ?
C76 H76 0.9500 . ?
C77 H77 0.9500 . ?
C77 C83 1.350(13) . ?
C79 C84 1.370(10) . ?
C81 H81A 0.9900 . ?
C81 H81B 0.9900 . ?
F6 C91 1.301(8) . ?
C83 C86 1.363(14) . ?
C84 H84 0.9500 . ?
C86 H86 0.9500 . ?
C87 H87 0.9500 . ?
C87 C88 1.3900 . ?
C87 C1 1.3900 . ?
C88 C89 1.3900 . ?
C89 H89 0.9500 . ?
C89 C90 1.3900 . ?
C90 H90 0.9500 . ?
C90 C91 1.3900 . ?
C91 C1 1.3900 . ?
C1 H1 0.9500 . ?
C92 H92A 0.9800 . ?
C92 H92B 0.9800 . ?
C92 H92C 0.9800 . ?
C57 H57A 0.9800 . ?
C57 H57B 0.9800 . ?
C57 H57C 0.9800 . ?
O93 H93A 0.8700 . ?
O93 H93B 0.8700 . ?
O95 H95A 0.8700 . ?
O95 H95B 0.8700 . ?
F6A C91A 1.342(11) . ?
C87A H87A 0.9500 . ?
C87A C88A 1.3900 . ?
C87A C1A 1.3900 . ?
C88A C89A 1.3900 . ?
C89A H89A 0.9500 . ?
C89A C90A 1.3900 . ?
C90A H90A 0.9500 . ?
C90A C91A 1.3900 . ?
C91A C1A 1.3900 . ?
C1A H1A 0.9500 . ?
F4A C80A 1.389(17) . ?
C49A C85A 1.3900 . ?
C49A C82A 1.3900 . ?
C49A C67A 1.495(18) . ?
C85A H85A 0.9500 . ?
C85A C78A 1.3900 . ?
C78A H78A 0.9500 . ?
C78A C80A 1.3900 . ?
C80A C94A 1.3900 . ?
C94A H94A 0.9500 . ?
C94A C82A 1.3900 . ?
C82A H82A 0.9500 . ?
O47A H47C 0.8400 . ?
O47A C67A 1.298(18) . ?
C73A H73E 0.9900 . ?
C73A H73F 0.9900 . ?
C73A C74A 1.582(11) . ?
C74A H74A 0.9900 . ?
C74A H74B 0.9900 . ?
C81A H81C 0.9900 . ?
C81A H81D 0.9900 . ?
C81A C75A 1.410(11) . ?
C75A H75C 0.9900 . ?
C75A H75D 0.9900 . ?
C5A H5AA 0.9900 . ?
C5A H5AB 0.9900 . ?
C5A C18A 1.500(16) . ?
C18A H18C 0.9900 . ?
C18A H18D 0.9900 . ?
O31A C16A 1.30(2) . ?
O38A C16A 1.25(2) . ?
C16A C46A 1.50(2) . ?
F5A C83A 1.371(13) . ?
C46A C71A 1.3900 . ?
C46A C62A 1.3900 . ?
C71A H71A 0.9500 . ?
C71A C86A 1.3900 . ?
C86A H86A 0.9500 . ?
C86A C83A 1.3900 . ?
C83A C77A 1.3900 . ?
C77A H77A 0.9500 . ?
C77A C62A 1.3900 . ?
C62A H62A 0.9500 . ?
C24A O44A 1.237(17) . ?
C24A O45A 1.288(16) . ?
C24A C58A 1.500(17) . ?
C58A C59A 1.3900 . ?
C58A C23A 1.3900 . ?
C59A H59A 0.9500 . ?
C59A C60A 1.3900 . ?
C60A H60A 0.9500 . ?
C60A C22A 1.3900 . ?
C22A C61A 1.3900 . ?
C22A F7A 1.333(8) . ?
C61A H61A 0.9500 . ?
C61A C23A 1.3900 . ?
C23A H23A 0.9500 . ?
O35A H35C 0.8400 . ?
O35A C67B 1.228(8) . ?
F4B C80B 1.321(5) . ?
C49B C85B 1.3900 . ?
C49B C82B 1.3900 . ?
C49B C67B 1.505(7) . ?
C85B H85B 0.9500 . ?
C85B C78B 1.3900 . ?
C78B H78B 0.9500 . ?
C78B C80B 1.3900 . ?
C80B C94B 1.3900 . ?
C94B H94B 0.9500 . ?
C94B C82B 1.3900 . ?
C82B H82B 0.9500 . ?
O47B C67B 1.231(10) . ?

loop_
_geom_torsion_atom_site_label_1
_geom_torsion_atom_site_label_2
_geom_torsion_atom_site_label_3
_geom_torsion_atom_site_label_4
_geom_torsion
_geom_torsion_site_symmetry_1
_geom_torsion_site_symmetry_2
_geom_torsion_site_symmetry_3
_geom_torsion_site_symmetry_4
_geom_torsion_publ_flag
In1 O14 C5 C18 -25.7(19) . . . . ?
In1 O14 C5A C18A -26.1(12) . . . . ?
In1 O23 C75 C81 13.0(18) . . . . ?
In1 O23 C75A C81A -13.5(11) . . . . ?
In1 O24 C26 C55 -135.0(4) . . . . ?
In1 O32 C73 C74 19(2) . . . . ?
In1 O32 C73A C74A -34.5(7) . . . . ?
In1 N7 C18 C5 -50.0(19) . . . . ?
In1 N7 C74 C73 -12(2) . . . . ?
In1 N7 C81 C75 10.1(17) . . . . ?
In1 N7 C74A C73A -18.2(9) . . . . ?
In1 N7 C81A C75A 32.9(9) . . . . ?
In1 N7 C18A C5A -37.5(10) . . . . ?
In2 O7 C2 O15 26.4(6) . . . . ?
In2 O7 C2 C4 -152.7(3) . . . . ?
In2 O8 C13 C14 -152.4(3) . . . . ?
In2 O14 C5 C18 -171.4(10) . . . . ?
In2 O14 C5A C18A -166.9(7) . . . . ?
In3 O29 C21 C31 -148.2(3) . . . . ?
In4 O13 C19 C45 148.5(3) . . . . ?
In4 O16 C8 C37 147.9(3) . . . . ?
In5 O5 C7 C10 122.5(4) . . . . ?
In5 O9 C11 C15 95.5(4) . . . . ?
In5 O15 C2 O7 7.8(6) . . . . ?
In5 O15 C2 C4 -173.0(3) . . . . ?
In5 O27 C17 O43 23.4(7) . . . . ?
In5 O27 C17 C28 -156.2(3) . . . . ?
In6 O17 C12 C20 -90.5(4) . . . . ?
In6 O18 C30 C32 -15.1(6) . . . . ?
In6 O24 C26 C55 41.3(5) . . . . ?
In6 O25 C63 C42 30.2(5) . . . . ?
In6 N4 C32 C30 -47.8(5) . . . . ?
In6 N4 C42 C63 45.3(4) . . . . ?
In6 N4 C55 C26 23.4(5) . . . . ?
In7 O5 C7 C10 -44.8(4) . . . . ?
In7 O26 C6 C9 25.5(5) . . . . ?
In7 O30 C41 C52 87.7(5) . . . . ?
In7 N1 C9 C6 43.4(5) . . . . ?
In7 N1 C10 C7 -25.6(4) . . . . ?
In7 N1 C40 C69 -45.8(5) . . . . ?
In7 O41 C69 C40 -27.9(6) . . . . ?
In8 O8 C13 C14 -28.9(4) . . . . ?
In8 O9 C11 C15 -33.1(4) . . . . ?
In8 O34 C35 C33 -58.2(4) . . . . ?
In8 N2 C14 C13 -43.4(4) . . . . ?
In8 N2 C15 C11 -41.2(4) . . . . ?
In8 N2 C33 C35 -27.2(4) . . . . ?
In9 O8 C13 C14 81.9(3) . . . . ?
In9 O13 C19 C45 -78.8(4) . . . . ?
In9 O32 C73 C74 135(2) . . . . ?
In9 O32 C73A C74A 116.0(6) . . . . ?
In9 O33 C27 O36 11.6(5) . . . . ?
In9 O33 C27 C88 -163.6(6) . . . . ?
In9 O33 C27 C88A -167.2(12) . . . . ?
In9 O36 C27 O33 -12.1(5) . . . . ?
In9 O36 C27 C88 162.8(6) . . . . ?
In9 O36 C27 C88A 166.9(10) . . . . ?
In10 O18 C30 C32 164.0(3) . . . . ?
In10 O26 C6 C9 178.1(3) . . . . ?
In11 O23 C75 C81 -176.8(9) . . . . ?
In11 O23 C75A C81A -163.9(6) . . . . ?
In11 O25 C63 C42 157.9(3) . . . . ?
In11 O31 C16 O38 3.0(8) . . . . ?
In11 O31 C16 C46 -174.0(8) . . . . ?
In11 O35 C67A C49A -149(7) . . . . ?
In11 O35 C67A O47A 42(10) . . . . ?
In11 O38 C16 O31 -2.9(8) . . . . ?
In11 O38 C16 C46 174.2(7) . . . . ?
In11 O31A C16A O38A -5.8(11) . . . . ?
In11 O31A C16A C46A 174.4(10) . . . . ?
In11 O38A C16A O31A 6.0(11) . . . . ?
In11 O38A C16A C46A -174.3(11) . . . . ?
In11 O47B C67B O35A -20.2(12) . . . . ?
In11 O47B C67B C49B 157.3(5) . . . . ?
In12 O16 C8 C37 32.5(4) . . . . ?
In12 O17 C12 C20 41.4(4) . . . . ?
In12 O39 C39 C50 58.6(5) . . . . ?
In12 N3 C20 C12 39.6(4) . . . . ?
In12 N3 C37 C8 44.1(4) . . . . ?
In12 N3 C50 C39 27.5(6) . . . . ?
In13 O29 C21 C31 -30.5(5) . . . . ?
In13 O30 C41 C52 -43.2(4) . . . . ?
In13 O42 C53 C47 -58.6(5) . . . . ?
In13 N6 C31 C21 -44.7(5) . . . . ?
In13 N6 C47 C53 -24.8(6) . . . . ?
In13 N6 C52 C41 -41.0(4) . . . . ?
In14 O13 C19 C45 30.8(4) . . . . ?
In14 O28 C29 C44 43.9(5) . . . . ?
In14 O37 C56 C43 58.9(4) . . . . ?
In14 N5 C43 C56 23.4(5) . . . . ?
In14 N5 C44 C29 39.3(5) . . . . ?
In14 N5 C45 C19 42.8(5) . . . . ?
In15 O16 C8 C37 -75.6(4) . . . . ?
In15 O28 C29 C44 -84.8(5) . . . . ?
In15 O29 C21 C31 80.2(5) . . . . ?
In15 O44 C24 O45 -5.8(14) . . . . ?
In15 O44 C24 C58 170.2(14) . . . . ?
In15 O45 C24 O44 6.7(17) . . . . ?
In15 O45 C24 C58 -169.1(14) . . . . ?
O5 C7 C10 N1 46.3(5) . . . . ?
O7 C2 C4 C3 15.8(6) . . . . ?
O7 C2 C4 C25 -163.0(4) . . . . ?
O8 C13 C14 N2 49.0(5) . . . . ?
O9 C11 C15 N2 50.8(5) . . . . ?
O13 C19 C45 N5 -49.8(6) . . . . ?
O14 C5 C18 N7 50(2) . . . . ?
O14 C5A C18A N7 43.1(14) . . . . ?
O15 C2 C4 C3 -163.4(4) . . . . ?
O15 C2 C4 C25 17.8(6) . . . . ?
O16 C8 C37 N3 -52.6(5) . . . . ?
O17 C12 C20 N3 -55.2(5) . . . . ?
O18 C30 C32 N4 42.0(6) . . . . ?
O23 C75 C81 N7 -15(2) . . . . ?
O24 C26 C55 N4 -43.1(6) . . . . ?
O26 C6 C9 N1 -45.6(6) . . . . ?
O27 C17 C28 C48 16.0(7) . . . . ?
O27 C17 C28 C64 -164.1(5) . . . . ?
O28 C29 C44 N5 -56.8(6) . . . . ?
O29 C21 C31 N6 50.7(6) . . . . ?
O30 C41 C52 N6 57.8(5) . . . . ?
O31 C16 C46 C62 0.7(11) . . . . ?
O31 C16 C46 C71 179.9(8) . . . . ?
O32 C73 C74 N7 -4(3) . . . . ?
O32 C73A C74A N7 35.2(10) . . . . ?
O33 C27 C88 C87 179.3(5) . . . . ?
O33 C27 C88 C89 3.4(9) . . . . ?
O33 C27 C88A C87A 175.3(7) . . . . ?
O33 C27 C88A C89A 1.9(18) . . . . ?
O36 C27 C88 C87 4.1(9) . . . . ?
O36 C27 C88 C89 -171.7(5) . . . . ?
O36 C27 C88A C87A -3.6(13) . . . . ?
O36 C27 C88A C89A -177.0(9) . . . . ?
O38 C16 C46 C62 -176.4(8) . . . . ?
O38 C16 C46 C71 2.8(11) . . . . ?
O39 C39 C50 N3 -58.9(6) . . . . ?
O40 C34 C38 C54 -166.3(5) . . . . ?
O40 C34 C38 C72 13.2(9) . . . . ?
N1 C40 C69 O41 48.9(6) . . . . ?
O43 C17 C28 C48 -163.6(5) . . . . ?
O43 C17 C28 C64 16.2(8) . . . . ?
O44 C24 C58 C59 175.9(11) . . . . ?
O44 C24 C58 C23 -7.3(18) . . . . ?
O45 C24 C58 C59 -8(2) . . . . ?
O45 C24 C58 C23 168.6(14) . . . . ?
N2 C33 C35 O34 58.6(5) . . . . ?
O46 C34 C38 C54 14.9(8) . . . . ?
O46 C34 C38 C72 -165.6(6) . . . . ?
N4 C42 C63 O25 -51.5(6) . . . . ?
F1 C65 C66 C25 179.4(6) . . . . ?
F2 C70 C76 C72 178.3(8) . . . . ?
N5 C43 C56 O37 -56.6(6) . . . . ?
N6 C47 C53 O42 56.6(7) . . . . ?
N7 C81A C75A O23 -16.1(13) . . . . ?
C2 C4 C25 C66 177.6(5) . . . . ?
C3 C4 C25 C66 -1.2(8) . . . . ?
C3 C36 C65 F1 -179.9(6) . . . . ?
C3 C36 C65 C66 -0.5(10) . . . . ?
C4 C3 C36 C65 0.1(8) . . . . ?
C4 C25 C66 C65 0.8(9) . . . . ?
C9 N1 C10 C7 92.0(5) . . . . ?
C9 N1 C40 C69 -163.2(4) . . . . ?
C10 N1 C9 C6 -73.6(5) . . . . ?
C10 N1 C40 C69 71.3(5) . . . . ?
F3 C79 C84 C64 179.3(7) . . . . ?
C14 N2 C15 C11 -159.8(4) . . . . ?
C14 N2 C33 C35 92.7(5) . . . . ?
C15 N2 C14 C13 73.5(5) . . . . ?
C15 N2 C33 C35 -143.5(4) . . . . ?
C16 C46 C62 C77 -179.7(8) . . . . ?
C16 C46 C71 C86 179.3(8) . . . . ?
C17 C28 C48 C68 178.8(5) . . . . ?
C17 C28 C64 C84 -179.8(6) . . . . ?
C18 N7 C74 C73 -123(2) . . . . ?
C18 N7 C81 C75 135.7(17) . . . . ?
C20 N3 C37 C8 -72.3(5) . . . . ?
C20 N3 C50 C39 143.5(5) . . . . ?
C24 C58 C59 C60 176.7(13) . . . . ?
C24 C58 C23 C61 -176.8(13) . . . . ?
C27 C88 C89 C90 175.8(9) . . . . ?
C27 C88A C89A C90A 173.3(17) . . . . ?
C28 C48 C68 C79 2.2(9) . . . . ?
C28 C64 C84 C79 -0.4(12) . . . . ?
C31 N6 C47 C53 96.2(6) . . . . ?
C31 N6 C52 C41 -161.5(4) . . . . ?
C32 N4 C42 C63 161.7(4) . . . . ?
C32 N4 C55 C26 -94.7(5) . . . . ?
C33 N2 C14 C13 -164.1(4) . . . . ?
C33 N2 C15 C11 77.5(5) . . . . ?
C34 C38 C54 C51 177.7(5) . . . . ?
C34 C38 C72 C76 -178.1(7) . . . . ?
C36 C3 C4 C2 -178.1(5) . . . . ?
C36 C3 C4 C25 0.7(7) . . . . ?
C36 C65 C66 C25 0.1(11) . . . . ?
C37 N3 C20 C12 158.3(4) . . . . ?
C37 N3 C50 C39 -92.8(5) . . . . ?
C38 C72 C76 C70 -0.3(14) . . . . ?
F5 C83 C86 C71 179.2(8) . . . . ?
C40 N1 C9 C6 160.8(4) . . . . ?
C40 N1 C10 C7 -143.4(4) . . . . ?
C42 N4 C32 C30 -162.9(4) . . . . ?
C42 N4 C55 C26 139.2(4) . . . . ?
C43 N5 C44 C29 -76.9(5) . . . . ?
C43 N5 C45 C19 161.3(4) . . . . ?
C44 N5 C43 C56 138.4(5) . . . . ?
C44 N5 C45 C19 -75.3(5) . . . . ?
C45 N5 C43 C56 -97.5(5) . . . . ?
C45 N5 C44 C29 160.7(4) . . . . ?
C46 C62 C77 C83 1.0(12) . . . . ?
C46 C71 C86 C83 -0.2(13) . . . . ?
C47 N6 C31 C21 -163.5(4) . . . . ?
C47 N6 C52 C41 75.5(5) . . . . ?
C48 C28 C64 C84 0.1(9) . . . . ?
C48 C68 C79 F3 179.8(6) . . . . ?
C48 C68 C79 C84 -2.5(11) . . . . ?
C50 N3 C20 C12 -78.9(5) . . . . ?
C50 N3 C37 C8 164.6(4) . . . . ?
C51 C70 C76 C72 -0.5(14) . . . . ?
C52 N6 C31 C21 72.4(5) . . . . ?
C52 N6 C47 C53 -140.1(5) . . . . ?
C54 C38 C72 C76 1.4(12) . . . . ?
C54 C51 C70 F2 -178.7(5) . . . . ?
C54 C51 C70 C76 0.1(11) . . . . ?
C55 N4 C32 C30 69.8(5) . . . . ?
C55 N4 C42 C63 -71.2(5) . . . . ?
C58 C59 C60 C22 0.0 . . . . ?
C59 C58 C23 C61 0.0 . . . . ?
C59 C60 C22 C61 0.0 . . . . ?
C59 C60 C22 F7 -176.1(13) . . . . ?
C60 C22 C61 C23 0.0 . . . . ?
C22 C61 C23 C58 0.0 . . . . ?
C23 C58 C59 C60 0.0 . . . . ?
C62 C46 C71 C86 -1.5(12) . . . . ?
C62 C77 C83 F5 -179.5(8) . . . . ?
C62 C77 C83 C86 -2.8(14) . . . . ?
C64 C28 C48 C68 -1.1(8) . . . . ?
C68 C79 C84 C64 1.6(13) . . . . ?
C70 C51 C54 C38 1.1(9) . . . . ?
C71 C46 C62 C77 1.1(12) . . . . ?
C72 C38 C54 C51 -1.9(9) . . . . ?
C74 N7 C18 C5 59(2) . . . . ?
C74 N7 C81 C75 -99.1(15) . . . . ?
C77 C83 C86 C71 2.4(14) . . . . ?
C81 N7 C18 C5 -178.5(15) . . . . ?
C81 N7 C74 C73 105(2) . . . . ?
F6 C91 C1 C87 178.1(10) . . . . ?
C87 C88 C89 C90 0.0 . . . . ?
C88 C87 C1 C91 0.0 . . . . ?
C88 C89 C90 C91 0.0 . . . . ?
C89 C90 C91 F6 -178.0(10) . . . . ?
C89 C90 C91 C1 0.0 . . . . ?
C90 C91 C1 C87 0.0 . . . . ?
C1 C87 C88 C27 -175.8(9) . . . . ?
C1 C87 C88 C89 0.0 . . . . ?
F7 C22 C61 C23 175.6(14) . . . . ?
F6A C91A C1A C87A 178.9(19) . . . . ?
C87A C88A C89A C90A 0.0 . . . . ?
C88A C87A C1A C91A 0.0 . . . . ?
C88A C89A C90A C91A 0.0 . . . . ?
C89A C90A C91A F6A -178.9(18) . . . . ?
C89A C90A C91A C1A 0.0 . . . . ?
C90A C91A C1A C87A 0.0 . . . . ?
C1A C87A C88A C27 -173.4(17) . . . . ?
C1A C87A C88A C89A 0.0 . . . . ?
F4A C80A C94A C82A -171(3) . . . . ?
C49A C85A C78A C80A 0.0 . . . . ?
C85A C49A C82A C94A 0.0 . . . . ?
C85A C49A C67A O35 -161(4) . . . . ?
C85A C49A C67A O47A 8(5) . . . . ?
C85A C78A C80A F4A 171(3) . . . . ?
C85A C78A C80A C94A 0.0 . . . . ?
C78A C80A C94A C82A 0.0 . . . . ?
C80A C94A C82A C49A 0.0 . . . . ?
C82A C49A C85A C78A 0.0 . . . . ?
C82A C49A C67A O35 23(6) . . . . ?
C82A C49A C67A O47A -168(3) . . . . ?
C67A C49A C85A C78A -176(3) . . . . ?
C67A C49A C82A C94A 176(3) . . . . ?
C74A N7 C81A C75A -85.5(10) . . . . ?
C74A N7 C18A C5A 83.0(10) . . . . ?
C81A N7 C74A C73A 98.0(8) . . . . ?
C81A N7 C18A C5A -150.0(9) . . . . ?
C18A N7 C74A C73A -139.3(9) . . . . ?
C18A N7 C81A C75A 148.8(10) . . . . ?
O31A C16A C46A C71A -179.9(4) . . . . ?
O31A C16A C46A C62A 0.1(7) . . . . ?
O38A C16A C46A C71A 0.4(12) . . . . ?
O38A C16A C46A C62A -179.6(10) . . . . ?
C16A C46A C71A C86A -180.0(8) . . . . ?
C16A C46A C62A C77A 180.0(8) . . . . ?
F5A C83A C77A C62A 179.5(8) . . . . ?
C46A C71A C86A C83A 0.0 . . . . ?
C71A C46A C62A C77A 0.0 . . . . ?
C71A C86A C83A F5A -179.5(8) . . . . ?
C71A C86A C83A C77A 0.0 . . . . ?
C86A C83A C77A C62A 0.0 . . . . ?
C83A C77A C62A C46A 0.0 . . . . ?
C62A C46A C71A C86A 0.0 . . . . ?
C24A C58A C59A C60A 178.2(7) . . . . ?
C24A C58A C23A C61A -178.2(7) . . . . ?
O44A C24A O45A In15 11.7(6) . . . . ?
O44A C24A C58A C59A -179.9(4) . . . . ?
O44A C24A C58A C23A -1.7(7) . . . . ?
O45A C24A O44A In15 -10.9(6) . . . . ?
O45A C24A C58A C59A 0.2(9) . . . . ?
O45A C24A C58A C23A 178.3(7) . . . . ?
C58A C24A O44A In15 169.2(6) . . . . ?
C58A C24A O45A In15 -168.3(5) . . . . ?
C58A C59A C60A C22A 0.0 . . . . ?
C59A C58A C23A C61A 0.0 . . . . ?
C59A C60A C22A C61A 0.0 . . . . ?
C59A C60A C22A F7A 178.5(7) . . . . ?
C60A C22A C61A C23A 0.0 . . . . ?
C22A C61A C23A C58A 0.0 . . . . ?
C23A C58A C59A C60A 0.0 . . . . ?
F7A C22A C61A C23A -178.4(8) . . . . ?
F4B C80B C94B C82B -179.4(6) . . . . ?
C49B C85B C78B C80B 0.0 . . . . ?
C85B C49B C82B C94B 0.0 . . . . ?
C85B C49B C67B O35A 154.2(6) . . . . ?
C85B C49B C67B O47B -23.5(8) . . . . ?
C85B C78B C80B F4B 179.4(6) . . . . ?
C85B C78B C80B C94B 0.0 . . . . ?
C78B C80B C94B C82B 0.0 . . . . ?
C80B C94B C82B C49B 0.0 . . . . ?
C82B C49B C85B C78B 0.0 . . . . ?
C82B C49B C67B O35A -22.9(9) . . . . ?
C82B C49B C67B O47B 159.4(5) . . . . ?
C67B C49B C85B C78B -177.1(5) . . . . ?
C67B C49B C82B C94B 177.1(5) . . . . ?

loop_
_smtbx_masks_void_nr
_smtbx_masks_void_average_x
_smtbx_masks_void_average_y
_smtbx_masks_void_average_z
_smtbx_masks_void_volume
_smtbx_masks_void_count_electrons
_smtbx_masks_void_content
1 -0.704 0.000 0.000 463.9 107.6 '6 MeOH'
2 -0.253 -0.753 0.500 641.1 182.0 '10 MeOH'
